data_4102535
loop_
_publ_author_name
'Takashi Murase'
'Kosuke Otsuka'
'Makoto Fujita'

_publ_section_title
;
 Pairwise Selective Formation of Aromatic Stacks in a Coordination Cage
;
_journal_name_full 'Journal of the American Chemical Society'
_journal_page_first 7864
_journal_page_last 7865
_journal_paper_doi 10.1021/ja103109z
_journal_volume 132
_journal_year 2010
_chemical_formula_sum 'C136 H166 N39 O76 Pd6'
_chemical_formula_weight 4201.48
_chemical_name_systematic
; 
 ? 
;
_space_group_IT_number 2
_symmetry_cell_setting triclinic
_symmetry_space_group_name_Hall '-P 1'
_symmetry_space_group_name_H-M 'P -1'
_atom_sites_solution_hydrogens geom
_atom_sites_solution_primary direct
_atom_sites_solution_secondary difmap
_audit_creation_method SHELXL-97
_cell_angle_alpha 108.5070(10)
_cell_angle_beta 91.2740(10)
_cell_angle_gamma 90.7320(10)
_cell_formula_units_Z 2
_cell_length_a 16.9004(18)
_cell_length_b 20.028(2)
_cell_length_c 30.412(3)
_cell_measurement_reflns_used 8755
_cell_measurement_temperature 90(2)
_cell_measurement_theta_max 28.207
_cell_measurement_theta_min 2.399
_cell_volume 9757.0(17)
_computing_cell_refinement 'Bruker SAINT'
_computing_data_collection 'Bruker APEX-II'
_computing_data_reduction 'Bruker SAINT'
_computing_molecular_graphics 'Bruker XP'
_computing_publication_material 'Bruker SHELXTL'
_computing_structure_refinement 'SHELXL-97 (Sheldrick, 1997)'
_computing_structure_solution 'SHELXS-97 (Sheldrick, 1990)'
_diffrn_ambient_temperature 90(2)
_diffrn_measured_fraction_theta_full 0.949
_diffrn_measured_fraction_theta_max 0.949
_diffrn_measurement_device_type 'CCD area detector'
_diffrn_measurement_method 'omega scan'
_diffrn_radiation_monochromator 'focusing mirror'
_diffrn_radiation_source 'fine-focus rotating anode'
_diffrn_radiation_type MoK\a
_diffrn_radiation_wavelength 0.71073
_diffrn_reflns_av_R_equivalents 0.0470
_diffrn_reflns_av_sigmaI/netI 0.0524
_diffrn_reflns_limit_h_max 22
_diffrn_reflns_limit_h_min -22
_diffrn_reflns_limit_k_max 26
_diffrn_reflns_limit_k_min -26
_diffrn_reflns_limit_l_max 40
_diffrn_reflns_limit_l_min -40
_diffrn_reflns_number 114840
_diffrn_reflns_theta_full 28.21
_diffrn_reflns_theta_max 28.21
_diffrn_reflns_theta_min 1.21
_diffrn_standards_decay_% none
_exptl_absorpt_coefficient_mu 0.637
_exptl_absorpt_correction_T_max 0.9449
_exptl_absorpt_correction_T_min 0.9391
_exptl_absorpt_correction_type multi-scan
_exptl_absorpt_process_details SADABS
_exptl_crystal_colour yellow
_exptl_crystal_density_diffrn 1.430
_exptl_crystal_density_method 'not measured'
_exptl_crystal_description block
_exptl_crystal_F_000 4278
_exptl_crystal_size_max 0.10
_exptl_crystal_size_mid 0.09
_exptl_crystal_size_min 0.09
_refine_diff_density_max 2.194
_refine_diff_density_min -1.247
_refine_diff_density_rms 0.172
_refine_ls_extinction_method none
_refine_ls_goodness_of_fit_ref 1.030
_refine_ls_hydrogen_treatment constr
_refine_ls_matrix_type full
_refine_ls_number_parameters 2176
_refine_ls_number_reflns 45668
_refine_ls_number_restraints 60
_refine_ls_restrained_S_all 1.034
_refine_ls_R_factor_all 0.1035
_refine_ls_R_factor_gt 0.0770
_refine_ls_shift/su_max 0.004
_refine_ls_shift/su_mean 0.000
_refine_ls_structure_factor_coef Fsqd
_refine_ls_weighting_details 'calc w=1/[\s^2^(Fo^2^)+(0.1430P)^2^+41.4450P] where P=(Fo^2^+2Fc^2^)/3'
_refine_ls_weighting_scheme calc
_refine_ls_wR_factor_gt 0.2199
_refine_ls_wR_factor_ref 0.2520
_reflns_number_gt 33789
_reflns_number_total 45668
_reflns_threshold_expression >2sigma(I)
_cod_data_source_file ja103109z_si_002.cif
_cod_data_source_block p-1
_cod_original_cell_volume 9757.3(18)
_cod_database_code 4102535

loop_
_symmetry_equiv_pos_as_xyz
'x, y, z'
'-x, -y, -z'

loop_
_atom_site_label
_atom_site_type_symbol
_atom_site_fract_x
_atom_site_fract_y
_atom_site_fract_z
_atom_site_U_iso_or_equiv
_atom_site_adp_type
_atom_site_occupancy
_atom_site_symmetry_multiplicity
_atom_site_calc_flag
_atom_site_refinement_flags
_atom_site_disorder_assembly
_atom_site_disorder_group
Pd1 Pd 0.38565(3) 0.60968(2) 0.858116(15) 0.03531(11) Uani 1 1 d . . .
Pd2 Pd 0.96672(3) 0.83327(2) 0.672006(14) 0.03299(10) Uani 1 1 d . . .
Pd3 Pd 0.15681(2) 1.149381(18) 1.013050(13) 0.02556(9) Uani 1 1 d . . .
Pd4 Pd 0.28919(3) 0.69675(3) 0.447258(17) 0.04444(12) Uani 1 1 d . . .
Pd5 Pd 0.20142(3) 1.26999(3) 0.612064(17) 0.04247(12) Uani 1 1 d . . .
Pd6 Pd 0.82016(2) 1.37155(2) 0.891423(14) 0.02737(10) Uani 1 1 d . . .
C7 C 0.6042(4) 0.7648(3) 0.6696(2) 0.0382(12) Uani 1 1 d . . .
C9 C 0.5035(4) 0.7206(3) 0.6996(2) 0.0380(12) Uani 1 1 d . . .
C11 C 0.4873(4) 0.7368(3) 0.6306(2) 0.0364(12) Uani 1 1 d . . .
C52 C 0.3599(3) 1.2532(3) 0.79633(17) 0.0269(9) Uani 1 1 d . . .
C59 C 0.3515(3) 1.2306(2) 0.86351(17) 0.0266(9) Uani 1 1 d . . .
C61 C 0.4652(3) 1.2750(3) 0.84558(17) 0.0265(9) Uani 1 1 d . . .
C1A C 0.4942(4) 0.6757(3) 0.8097(2) 0.0400(13) Uani 1 1 d . . .
H1AA H 0.5254 0.6812 0.8362 0.048 Uiso 1 1 calc R . .
C2A C 0.5213(4) 0.7027(3) 0.7766(2) 0.0408(13) Uani 1 1 d . . .
H2AA H 0.5702 0.7260 0.7806 0.049 Uiso 1 1 calc R . .
C3A C 0.4748(4) 0.6948(3) 0.7371(2) 0.0376(12) Uani 1 1 d . . .
C4A C 0.4017(4) 0.6597(4) 0.7324(2) 0.0458(14) Uani 1 1 d . . .
H4AA H 0.3692 0.6537 0.7063 0.055 Uiso 1 1 calc R . .
C5A C 0.3790(4) 0.6339(4) 0.7672(2) 0.0453(14) Uani 1 1 d . . .
H5AA H 0.3304 0.6103 0.7641 0.054 Uiso 1 1 calc R . .
C6A C 0.8011(4) 0.8198(3) 0.6375(2) 0.0384(12) Uani 1 1 d . . .
H6AA H 0.8228 0.8340 0.6140 0.046 Uiso 1 1 calc R . .
C7A C 0.7205(4) 0.8061(3) 0.6360(2) 0.0388(12) Uani 1 1 d . . .
H7AA H 0.6887 0.8104 0.6117 0.047 Uiso 1 1 calc R . .
C8A C 0.6883(4) 0.7861(3) 0.6713(2) 0.0378(12) Uani 1 1 d . . .
C9A C 0.7369(4) 0.7826(4) 0.7075(2) 0.0467(15) Uani 1 1 d . . .
H9AA H 0.7159 0.7714 0.7324 0.056 Uiso 1 1 calc R . .
C10A C 0.8182(4) 0.7960(4) 0.7064(2) 0.0468(15) Uani 1 1 d . . .
H10A H 0.8514 0.7929 0.7305 0.056 Uiso 1 1 calc R . .
C11A C 0.3183(4) 0.6976(3) 0.5433(2) 0.0407(13) Uani 1 1 d . . .
H11A H 0.2658 0.6819 0.5407 0.049 Uiso 1 1 calc R . .
C12A C 0.3602(3) 0.7055(3) 0.5842(2) 0.0395(12) Uani 1 1 d . . .
H12A H 0.3368 0.6944 0.6085 0.047 Uiso 1 1 calc R . .
C13A C 0.4382(3) 0.7304(3) 0.5883(2) 0.0367(12) Uani 1 1 d . . .
C14A C 0.4708(4) 0.7476(3) 0.5518(2) 0.0434(14) Uani 1 1 d . . .
H14A H 0.5224 0.7654 0.5541 0.052 Uiso 1 1 calc R . .
C15A C 0.4253(4) 0.7376(4) 0.5119(2) 0.0461(14) Uani 1 1 d . . .
H15A H 0.4467 0.7491 0.4873 0.055 Uiso 1 1 calc R . .
C1B C 0.2955(3) 1.1915(3) 0.97155(18) 0.0297(10) Uani 1 1 d . . .
H1BA H 0.3192 1.1919 0.9995 0.036 Uiso 1 1 calc R . .
C2B C 0.3406(3) 1.2099(3) 0.93961(19) 0.0308(10) Uani 1 1 d . . .
H2BA H 0.3936 1.2233 0.9462 0.037 Uiso 1 1 calc R . .
C3B C 0.3055(3) 1.2082(2) 0.89761(18) 0.0267(9) Uani 1 1 d . . .
C4B C 0.2275(3) 1.1868(3) 0.88836(18) 0.0301(10) Uani 1 1 d . . .
H4BA H 0.2034 1.1840 0.8600 0.036 Uiso 1 1 calc R . .
C5B C 0.1853(3) 1.1695(3) 0.92195(19) 0.0320(11) Uani 1 1 d . . .
H5BA H 0.1326 1.1550 0.9157 0.038 Uiso 1 1 calc R . .
C6B C 0.6675(3) 1.3509(3) 0.84002(19) 0.0317(10) Uani 1 1 d . . .
H6BA H 0.6952 1.3708 0.8211 0.038 Uiso 1 1 calc R . .
C7B C 0.5898(3) 1.3288(3) 0.82823(19) 0.0316(10) Uani 1 1 d . . .
H7BA H 0.5656 1.3338 0.8017 0.038 Uiso 1 1 calc R . .
C8B C 0.5481(3) 1.2988(3) 0.85690(18) 0.0287(10) Uani 1 1 d . . .
C9B C 0.5868(3) 1.2920(3) 0.89605(19) 0.0314(10) Uani 1 1 d . . .
H9BA H 0.5606 1.2724 0.9157 0.038 Uiso 1 1 calc R . .
C10B C 0.6648(3) 1.3147(3) 0.90527(18) 0.0307(10) Uani 1 1 d . . .
H10B H 0.6909 1.3094 0.9311 0.037 Uiso 1 1 calc R . .
C11B C 0.2125(3) 1.2368(3) 0.6992(2) 0.0381(12) Uani 1 1 d . . .
H11B H 0.1596 1.2237 0.6919 0.046 Uiso 1 1 calc R . .
C12B C 0.2450(3) 1.2331(3) 0.74031(19) 0.0339(11) Uani 1 1 d . . .
H12B H 0.2145 1.2177 0.7604 0.041 Uiso 1 1 calc R . .
C13B C 0.3238(3) 1.2528(3) 0.75131(17) 0.0289(10) Uani 1 1 d . . .
C14B C 0.3686(3) 1.2728(3) 0.71918(19) 0.0352(11) Uani 1 1 d . . .
H14B H 0.4220 1.2846 0.7252 0.042 Uiso 1 1 calc R . .
C15B C 0.3326(4) 1.2745(3) 0.6788(2) 0.0386(12) Uani 1 1 d . . .
H15B H 0.3626 1.2871 0.6573 0.046 Uiso 1 1 calc R . .
C1C C 0.2637(3) 0.7198(3) 0.8830(3) 0.0445(15) Uani 1 1 d . . .
H1CA H 0.2295 0.6826 0.8676 0.053 Uiso 1 1 calc R . .
C2C C 0.2331(3) 0.7858(3) 0.9028(2) 0.0429(14) Uani 1 1 d . . .
H2CA H 0.1789 0.7925 0.9010 0.051 Uiso 1 1 calc R . .
C3C C 0.2836(3) 0.8422(3) 0.92539(19) 0.0317(11) Uani 1 1 d . . .
C4C C 0.3640(3) 0.8296(3) 0.92623(19) 0.0320(11) Uani 1 1 d . . .
H4CA H 0.3997 0.8664 0.9400 0.038 Uiso 1 1 calc R . .
C5C C 0.3906(3) 0.7620(3) 0.9065(2) 0.0336(11) Uani 1 1 d . . .
H5CA H 0.4445 0.7538 0.9079 0.040 Uiso 1 1 calc R . .
C6C C 0.2658(3) 1.0300(3) 1.00277(19) 0.0347(11) Uani 1 1 d . . .
H6CA H 0.2943 1.0625 1.0268 0.042 Uiso 1 1 calc R . .
C7C C 0.2945(3) 0.9634(3) 0.98420(19) 0.0344(11) Uani 1 1 d . . .
H7CA H 0.3414 0.9511 0.9961 0.041 Uiso 1 1 calc R . .
C8C C 0.2536(3) 0.9141(3) 0.94758(19) 0.0298(10) Uani 1 1 d . . .
C9C C 0.1837(3) 0.9353(3) 0.9310(2) 0.0343(11) Uani 1 1 d . . .
H9CA H 0.1547 0.9043 0.9065 0.041 Uiso 1 1 calc R . .
C10C C 0.1583(3) 1.0032(3) 0.9519(2) 0.0321(11) Uani 1 1 d . . .
H10C H 0.1117 1.0171 0.9407 0.038 Uiso 1 1 calc R . .
C1D C 0.2077(4) 0.8244(3) 0.5020(2) 0.0419(13) Uani 1 1 d . . .
H1DA H 0.1744 0.7918 0.5087 0.050 Uiso 1 1 calc R . .
C2D C 0.1969(3) 0.8947(4) 0.5239(2) 0.0421(13) Uani 1 1 d . . .
H2DA H 0.1575 0.9087 0.5457 0.051 Uiso 1 1 calc R . .
C3D C 0.2441(3) 0.9454(3) 0.5140(2) 0.0371(12) Uani 1 1 d . . .
C4D C 0.3013(4) 0.9196(4) 0.4806(2) 0.0480(15) Uani 1 1 d . . .
H4DA H 0.3336 0.9507 0.4717 0.058 Uiso 1 1 calc R . .
C5D C 0.3095(4) 0.8485(4) 0.4609(3) 0.0519(16) Uani 1 1 d . . .
H5DA H 0.3486 0.8326 0.4392 0.062 Uiso 1 1 calc R . .
C6D C 0.2820(4) 1.1409(4) 0.5607(2) 0.0460(14) Uani 1 1 d . . .
H6DA H 0.3226 1.1728 0.5609 0.055 Uiso 1 1 calc R . .
C7D C 0.2942(4) 1.0702(4) 0.5395(2) 0.0462(14) Uani 1 1 d . . .
H7DA H 0.3426 1.0551 0.5263 0.055 Uiso 1 1 calc R . .
C8D C 0.2341(3) 1.0217(3) 0.5378(2) 0.0367(12) Uani 1 1 d . . .
C9D C 0.1643(3) 1.0472(3) 0.5596(2) 0.0430(13) Uani 1 1 d . . .
H9DA H 0.1230 1.0162 0.5601 0.052 Uiso 1 1 calc R . .
C10D C 0.1565(4) 1.1181(4) 0.5806(2) 0.0447(14) Uani 1 1 d . . .
H10D H 0.1096 1.1346 0.5953 0.054 Uiso 1 1 calc R . .
C1E C 0.9170(4) 0.9801(3) 0.6900(2) 0.0378(12) Uani 1 1 d . . .
H1EA H 0.9159 0.9678 0.6578 0.045 Uiso 1 1 calc R . .
C2E C 0.8941(4) 1.0469(3) 0.7158(2) 0.0411(13) Uani 1 1 d . . .
H2EA H 0.8787 1.0789 0.7010 0.049 Uiso 1 1 calc R . .
C3E C 0.8942(3) 1.0659(3) 0.76396(19) 0.0320(11) Uani 1 1 d . . .
C4E C 0.9155(4) 1.0149(3) 0.78390(19) 0.0367(12) Uani 1 1 d . . .
H4EA H 0.9142 1.0248 0.8159 0.044 Uiso 1 1 calc R . .
C5E C 0.9385(3) 0.9497(3) 0.75601(19) 0.0355(11) Uani 1 1 d . . .
H5EA H 0.9532 0.9161 0.7696 0.043 Uiso 1 1 calc R . .
C6E C 0.8372(3) 1.2185(3) 0.8660(2) 0.0353(11) Uani 1 1 d . . .
H6EA H 0.8231 1.2267 0.8966 0.042 Uiso 1 1 calc R . .
C7E C 0.8504(3) 1.1506(3) 0.8387(2) 0.0370(12) Uani 1 1 d . . .
H7EA H 0.8436 1.1136 0.8507 0.044 Uiso 1 1 calc R . .
C8E C 0.8739(3) 1.1372(3) 0.79305(19) 0.0325(11) Uani 1 1 d . . .
C9E C 0.8785(4) 1.1945(3) 0.7766(2) 0.0381(12) Uani 1 1 d . . .
H9EA H 0.8923 1.1879 0.7461 0.046 Uiso 1 1 calc R . .
C10E C 0.8626(4) 1.2613(3) 0.8055(2) 0.0378(12) Uani 1 1 d . . .
H10E H 0.8648 1.2989 0.7939 0.045 Uiso 1 1 calc R . .
C1F C 0.5221(6) 0.5202(5) 0.8377(5) 0.104(5) Uani 1 1 d . . .
H1FA H 0.5461 0.4750 0.8262 0.156 Uiso 1 1 calc R . .
H1FB H 0.5372 0.5418 0.8697 0.156 Uiso 1 1 calc R . .
H1FC H 0.5396 0.5496 0.8201 0.156 Uiso 1 1 calc R . .
C2F C 0.4063(9) 0.4729(5) 0.7854(4) 0.103(4) Uani 1 1 d . . .
H2FA H 0.4306 0.4277 0.7750 0.154 Uiso 1 1 calc R . .
H2FB H 0.4198 0.4994 0.7652 0.154 Uiso 1 1 calc R . .
H2FC H 0.3499 0.4667 0.7851 0.154 Uiso 1 1 calc R . .
C3F C 0.4097(6) 0.4708(4) 0.8645(3) 0.069(2) Uani 1 1 d . . .
H3FA H 0.3590 0.4475 0.8536 0.082 Uiso 1 1 calc R . .
H3FB H 0.4481 0.4350 0.8640 0.082 Uiso 1 1 calc R . .
C4F C 0.4031(5) 0.5196(4) 0.9126(3) 0.0583(19) Uani 1 1 d . . .
H4FA H 0.3825 0.4943 0.9325 0.070 Uiso 1 1 calc R . .
H4FB H 0.4549 0.5391 0.9248 0.070 Uiso 1 1 calc R . .
C5F C 0.3579(6) 0.6329(4) 0.9583(2) 0.062(2) Uani 1 1 d . . .
H5FA H 0.3405 0.6146 0.9821 0.093 Uiso 1 1 calc R . .
H5FB H 0.3262 0.6723 0.9582 0.093 Uiso 1 1 calc R . .
H5FC H 0.4124 0.6479 0.9642 0.093 Uiso 1 1 calc R . .
C6F C 0.2668(4) 0.5512(4) 0.9032(3) 0.0539(17) Uani 1 1 d . . .
H6FA H 0.2498 0.5354 0.9282 0.081 Uiso 1 1 calc R . .
H6FB H 0.2627 0.5127 0.8746 0.081 Uiso 1 1 calc R . .
H6FC H 0.2338 0.5887 0.9009 0.081 Uiso 1 1 calc R . .
C1G C 0.0341(4) 1.0741(4) 1.0473(3) 0.0517(17) Uani 1 1 d . . .
H1GA H 0.0071 1.0662 1.0727 0.078 Uiso 1 1 calc R . .
H1GB H 0.0580 1.0312 1.0293 0.078 Uiso 1 1 calc R . .
H1GC H -0.0031 1.0889 1.0281 0.078 Uiso 1 1 calc R . .
C2G C 0.1472(4) 1.1057(5) 1.0977(3) 0.0587(19) Uani 1 1 d . . .
H2GA H 0.1156 1.0970 1.1212 0.088 Uiso 1 1 calc R . .
H2GB H 0.1861 1.1418 1.1119 0.088 Uiso 1 1 calc R . .
H2GC H 0.1732 1.0633 1.0808 0.088 Uiso 1 1 calc R . .
C3G C 0.0594(8) 1.1963(4) 1.0913(4) 0.110(5) Uani 1 1 d . . .
H3GA H 0.0049 1.1860 1.0966 0.132 Uiso 1 1 calc R . .
H3GB H 0.0862 1.2133 1.1214 0.132 Uiso 1 1 calc R . .
C4G C 0.0588(10) 1.2465(5) 1.0747(5) 0.151(8) Uani 1 1 d . . .
H4GA H 0.0666 1.2896 1.1005 0.182 Uiso 1 1 calc R . .
H4GB H 0.0058 1.2478 1.0621 0.182 Uiso 1 1 calc R . .
C5G C 0.0717(4) 1.2733(3) 1.0035(3) 0.0532(17) Uani 1 1 d . . .
H5GA H 0.0531 1.3202 1.0175 0.080 Uiso 1 1 calc R . .
H5GB H 0.0275 1.2420 0.9908 0.080 Uiso 1 1 calc R . .
H5GC H 0.1071 1.2729 0.9792 0.080 Uiso 1 1 calc R . .
C6G C 0.1779(6) 1.3010(4) 1.0600(3) 0.069(2) Uani 1 1 d . . .
H6GA H 0.1565 1.3472 1.0718 0.104 Uiso 1 1 calc R . .
H6GB H 0.2161 1.3003 1.0370 0.104 Uiso 1 1 calc R . .
H6GC H 0.2030 1.2888 1.0849 0.104 Uiso 1 1 calc R . .
C1H C 0.2814(10) 0.5517(5) 0.4478(5) 0.134(6) Uani 1 1 d . . .
H1HA H 0.2964 0.5034 0.4353 0.202 Uiso 1 1 calc R . .
H1HB H 0.2249 0.5547 0.4451 0.202 Uiso 1 1 calc R . .
H1HC H 0.2979 0.5698 0.4798 0.202 Uiso 1 1 calc R . .
C2H C 0.4047(7) 0.5833(6) 0.4226(5) 0.103(4) Uani 1 1 d . . .
H2HA H 0.4157 0.5340 0.4105 0.155 Uiso 1 1 calc R . .
H2HB H 0.4252 0.6018 0.4539 0.155 Uiso 1 1 calc R . .
H2HC H 0.4295 0.6077 0.4038 0.155 Uiso 1 1 calc R . .
C3H C 0.2934(11) 0.5703(7) 0.3724(5) 0.135(6) Uani 1 1 d . . .
H3HA H 0.3379 0.5762 0.3543 0.162 Uiso 1 1 calc R . .
H3HB H 0.2802 0.5204 0.3630 0.162 Uiso 1 1 calc R . .
C4H C 0.2297(9) 0.6049(6) 0.3612(4) 0.105(4) Uani 1 1 d . . .
H4HA H 0.1814 0.5828 0.3671 0.126 Uiso 1 1 calc R . .
H4HB H 0.2303 0.5986 0.3283 0.126 Uiso 1 1 calc R . .
C5H C 0.1429(8) 0.6979(11) 0.3932(5) 0.164(8) Uani 1 1 d . . .
H5HA H 0.1158 0.6886 0.3637 0.246 Uiso 1 1 calc R . .
H5HB H 0.1401 0.7472 0.4102 0.246 Uiso 1 1 calc R . .
H5HC H 0.1185 0.6709 0.4103 0.246 Uiso 1 1 calc R . .
C6H C 0.2585(11) 0.7164(7) 0.3578(4) 0.133(6) Uani 1 1 d . . .
H6HA H 0.2277 0.7055 0.3294 0.200 Uiso 1 1 calc R . .
H6HB H 0.3125 0.7036 0.3509 0.200 Uiso 1 1 calc R . .
H6HC H 0.2562 0.7659 0.3741 0.200 Uiso 1 1 calc R . .
C1I C 0.1826(7) 1.2526(7) 0.5118(3) 0.101(4) Uani 1 1 d . . .
H1IA H 0.1524 1.2611 0.4871 0.152 Uiso 1 1 calc R . .
H1IB H 0.1868 1.2027 0.5059 0.152 Uiso 1 1 calc R . .
H1IC H 0.2346 1.2733 0.5136 0.152 Uiso 1 1 calc R . .
C2I C 0.0610(6) 1.2493(7) 0.5512(4) 0.101(4) Uani 1 1 d . . .
H2IA H 0.0328 1.2547 0.5248 0.151 Uiso 1 1 calc R . .
H2IB H 0.0325 1.2717 0.5788 0.151 Uiso 1 1 calc R . .
H2IC H 0.0659 1.2001 0.5475 0.151 Uiso 1 1 calc R . .
C3I C 0.1367(9) 1.3595(6) 0.5655(5) 0.108(4) Uani 1 1 d . . .
H3IA H 0.1837 1.3776 0.5549 0.129 Uiso 1 1 calc R . .
H3IB H 0.0915 1.3686 0.5481 0.129 Uiso 1 1 calc R . .
C4I C 0.1276(10) 1.3967(7) 0.6132(5) 0.128(6) Uani 1 1 d . . .
H4IA H 0.0755 1.3862 0.6224 0.153 Uiso 1 1 calc R . .
H4IB H 0.1314 1.4469 0.6180 0.153 Uiso 1 1 calc R . .
C5I C 0.2644(7) 1.4144(5) 0.6431(5) 0.099(4) Uani 1 1 d . . .
H5IA H 0.2573 1.4641 0.6574 0.148 Uiso 1 1 calc R . .
H5IB H 0.2809 1.4056 0.6118 0.148 Uiso 1 1 calc R . .
H5IC H 0.3040 1.3984 0.6603 0.148 Uiso 1 1 calc R . .
C6I C 0.1618(10) 1.3969(6) 0.6911(5) 0.119(5) Uani 1 1 d . . .
H6IA H 0.1573 1.4471 0.7031 0.178 Uiso 1 1 calc R . .
H6IB H 0.1989 1.3815 0.7100 0.178 Uiso 1 1 calc R . .
H6IC H 0.1110 1.3750 0.6913 0.178 Uiso 1 1 calc R . .
C1J C 0.9600(5) 0.7101(4) 0.5883(3) 0.0586(19) Uani 1 1 d . . .
H1JA H 0.9731 0.6622 0.5721 0.088 Uiso 1 1 calc R . .
H1JB H 0.9815 0.7404 0.5724 0.088 Uiso 1 1 calc R . .
H1JC H 0.9035 0.7142 0.5893 0.088 Uiso 1 1 calc R . .
C2J C 0.9661(11) 0.6826(5) 0.6606(4) 0.143(7) Uani 1 1 d . . .
H2JA H 0.9798 0.6353 0.6434 0.215 Uiso 1 1 calc R . .
H2JB H 0.9097 0.6855 0.6633 0.215 Uiso 1 1 calc R . .
H2JC H 0.9906 0.6954 0.6910 0.215 Uiso 1 1 calc R . .
C3J C 1.0793(6) 0.7280(5) 0.6363(5) 0.104(4) Uani 1 1 d . . .
H3JA H 1.0972 0.7127 0.6620 0.124 Uiso 1 1 calc R . .
H3JB H 1.0947 0.6927 0.6079 0.124 Uiso 1 1 calc R . .
C4J C 1.1166(6) 0.7883(5) 0.6395(5) 0.105(5) Uani 1 1 d . . .
H4JA H 1.1159 0.7936 0.6088 0.127 Uiso 1 1 calc R . .
H4JB H 1.1716 0.7842 0.6480 0.127 Uiso 1 1 calc R . .
C5J C 1.1037(5) 0.9126(6) 0.6550(4) 0.076(3) Uani 1 1 d . . .
H5JA H 1.1600 0.9202 0.6553 0.114 Uiso 1 1 calc R . .
H5JB H 1.0796 0.9542 0.6747 0.114 Uiso 1 1 calc R . .
H5JC H 1.0828 0.9022 0.6239 0.114 Uiso 1 1 calc R . .
C6J C 1.1212(5) 0.8695(6) 0.7188(3) 0.082(3) Uani 1 1 d . . .
H6JA H 1.1770 0.8783 0.7181 0.123 Uiso 1 1 calc R . .
H6JB H 1.1125 0.8304 0.7300 0.123 Uiso 1 1 calc R . .
H6JC H 1.0968 0.9105 0.7390 0.123 Uiso 1 1 calc R . .
C1K C 0.7649(4) 1.4649(3) 0.9777(2) 0.0396(13) Uani 1 1 d . . .
H1KA H 0.7533 1.5108 0.9983 0.059 Uiso 1 1 calc R . .
H1KB H 0.8037 1.4435 0.9921 0.059 Uiso 1 1 calc R . .
H1KC H 0.7174 1.4362 0.9709 0.059 Uiso 1 1 calc R . .
C2K C 0.7384(4) 1.5097(3) 0.9142(2) 0.0437(14) Uani 1 1 d . . .
H2KA H 0.7307 1.5556 0.9360 0.066 Uiso 1 1 calc R . .
H2KB H 0.6889 1.4839 0.9078 0.066 Uiso 1 1 calc R . .
H2KC H 0.7581 1.5145 0.8860 0.066 Uiso 1 1 calc R . .
C3K C 0.8744(4) 1.5101(3) 0.9428(2) 0.0447(14) Uani 1 1 d . . .
H3KA H 0.8863 1.5267 0.9169 0.054 Uiso 1 1 calc R . .
H3KB H 0.8720 1.5507 0.9705 0.054 Uiso 1 1 calc R . .
C4K C 0.9377(4) 1.4624(3) 0.9488(2) 0.0447(14) Uani 1 1 d . . .
H4KA H 0.9888 1.4865 0.9528 0.054 Uiso 1 1 calc R . .
H4KB H 0.9283 1.4491 0.9763 0.054 Uiso 1 1 calc R . .
C5K C 0.9825(4) 1.3421(4) 0.9189(3) 0.0500(16) Uani 1 1 d . . .
H5KA H 1.0368 1.3569 0.9260 0.075 Uiso 1 1 calc R . .
H5KB H 0.9796 1.2995 0.8930 0.075 Uiso 1 1 calc R . .
H5KC H 0.9597 1.3337 0.9454 0.075 Uiso 1 1 calc R . .
C6K C 0.9767(4) 1.4140(4) 0.8683(2) 0.0444(14) Uani 1 1 d . . .
H6KA H 1.0314 1.4263 0.8766 0.067 Uiso 1 1 calc R . .
H6KB H 0.9510 1.4526 0.8620 0.067 Uiso 1 1 calc R . .
H6KC H 0.9732 1.3732 0.8412 0.067 Uiso 1 1 calc R . .
N1A N 0.4239(3) 0.6415(2) 0.80515(18) 0.0379(10) Uani 1 1 d . . .
N2A N 0.8486(3) 0.8133(3) 0.67129(17) 0.0383(11) Uani 1 1 d . . .
N3A N 0.3503(3) 0.7115(3) 0.50773(19) 0.0411(11) Uani 1 1 d . . .
N4A N 0.5779(3) 0.7458(3) 0.70513(17) 0.0393(11) Uani 1 1 d . . .
N5A N 0.5613(3) 0.7625(2) 0.63133(17) 0.0374(10) Uani 1 1 d . . .
N6A N 0.4557(3) 0.7150(3) 0.66334(17) 0.0377(10) Uani 1 1 d . . .
N1B N 0.2184(2) 1.1729(2) 0.96333(15) 0.0285(8) Uani 1 1 d . . .
N2B N 0.7040(2) 1.3444(2) 0.87789(16) 0.0294(9) Uani 1 1 d . . .
N3B N 0.2553(3) 1.2587(3) 0.66927(16) 0.0365(10) Uani 1 1 d . . .
N4B N 0.4274(2) 1.2516(2) 0.87584(15) 0.0272(8) Uani 1 1 d . . .
N5B N 0.4343(2) 1.2783(2) 0.80584(15) 0.0287(9) Uani 1 1 d . . .
N6B N 0.3159(2) 1.2290(2) 0.82416(15) 0.0279(8) Uani 1 1 d . . .
N1C N 0.3413(3) 0.7076(2) 0.88541(17) 0.0339(10) Uani 1 1 d . . .
N2C N 0.1974(2) 1.0497(2) 0.98714(15) 0.0270(8) Uani 1 1 d . . .
N1D N 0.2642(3) 0.8011(3) 0.47147(18) 0.0415(11) Uani 1 1 d . . .
N2D N 0.2149(3) 1.1651(3) 0.58068(16) 0.0380(10) Uani 1 1 d . . .
N1E N 0.9403(3) 0.9335(2) 0.70962(16) 0.0314(9) Uani 1 1 d . . .
N2E N 0.8440(2) 1.2733(2) 0.84989(16) 0.0305(9) Uani 1 1 d . . .
N1F N 0.4351(5) 0.5114(3) 0.8331(3) 0.069(2) Uani 1 1 d . . .
N2F N 0.3495(4) 0.5766(3) 0.91188(19) 0.0450(12) Uani 1 1 d . . .
N1G N 0.0956(3) 1.1289(2) 1.06536(17) 0.0360(10) Uani 1 1 d . . .
N2G N 0.1139(3) 1.2499(2) 1.03905(19) 0.0419(12) Uani 1 1 d . . .
N1H N 0.3193(4) 0.5931(3) 0.4219(2) 0.0634(17) Uani 1 1 d . . .
N2H N 0.2274(5) 0.6780(4) 0.3857(2) 0.0714(19) Uani 1 1 d . . .
N1I N 0.1435(5) 1.2836(4) 0.5553(2) 0.0685(19) Uani 1 1 d . . .
N2I N 0.1898(5) 1.3770(3) 0.6429(3) 0.071(2) Uani 1 1 d . . .
N1J N 0.9939(4) 0.7308(3) 0.63646(19) 0.0467(13) Uani 1 1 d . . .
N2J N 1.0865(3) 0.8531(3) 0.67203(18) 0.0428(11) Uani 1 1 d . . .
N1K N 0.7964(3) 1.4714(2) 0.93389(17) 0.0347(10) Uani 1 1 d . . .
N2K N 0.9376(3) 1.3985(3) 0.90717(18) 0.0386(11) Uani 1 1 d . . .
C1T C 0.6488(8) 0.9749(4) 0.1213(4) 0.086(3) Uani 1 1 d . . .
H1TA H 0.6514 0.9834 0.0931 0.103 Uiso 1 1 calc R . .
C2T C 0.5815(6) 0.9483(4) 0.1327(3) 0.068(2) Uani 1 1 d . . .
H2TA H 0.5382 0.9395 0.1121 0.082 Uiso 1 1 calc R . .
C3T C 0.5746(5) 0.9332(4) 0.1754(3) 0.0563(18) Uani 1 1 d . . .
C4T C 0.6413(4) 0.9470(3) 0.2052(2) 0.0466(14) Uani 1 1 d . . .
C5T C 0.7100(5) 0.9758(4) 0.1923(3) 0.069(2) Uani 1 1 d . . .
H5TA H 0.7540 0.9858 0.2125 0.083 Uiso 1 1 calc R . .
C6T C 0.7140(7) 0.9896(5) 0.1515(4) 0.075(3) Uani 1 1 d . . .
H6TA H 0.7601 1.0087 0.1438 0.090 Uiso 1 1 calc R . .
C7T C 0.3620(5) 0.8530(4) 0.2120(4) 0.082(3) Uani 1 1 d . . .
H7TA H 0.3157 0.8338 0.2194 0.098 Uiso 1 1 calc R . .
C8T C 0.4269(6) 0.8682(4) 0.2422(4) 0.082(3) Uani 1 1 d . . .
H8TA H 0.4218 0.8608 0.2707 0.099 Uiso 1 1 calc R . .
C9T C 0.5003(4) 0.8941(4) 0.2330(3) 0.0581(19) Uani 1 1 d . . .
C10T C 0.5029(4) 0.9064(4) 0.1874(3) 0.0569(18) Uani 1 1 d . . .
C11T C 0.4351(5) 0.8903(4) 0.1599(4) 0.075(3) Uani 1 1 d . . .
H11C H 0.4380 0.8966 0.1310 0.089 Uiso 1 1 calc R . .
C12T C 0.3682(7) 0.8675(6) 0.1694(5) 0.093(3) Uani 1 1 d . . .
H12C H 0.3250 0.8608 0.1488 0.111 Uiso 1 1 calc R . .
C13T C 0.7012(8) 0.9332(6) 0.3233(4) 0.096(4) Uani 1 1 d . . .
H13A H 0.7453 0.9399 0.3431 0.115 Uiso 1 1 calc R . .
C14T C 0.7044(6) 0.9453(4) 0.2793(3) 0.070(2) Uani 1 1 d . . .
H14C H 0.7518 0.9610 0.2706 0.084 Uiso 1 1 calc R . .
C15T C 0.6403(4) 0.9347(3) 0.2500(2) 0.0489(15) Uani 1 1 d . . .
C16T C 0.5691(5) 0.9095(4) 0.2631(3) 0.0548(17) Uani 1 1 d . . .
C17T C 0.5670(7) 0.8989(4) 0.3064(3) 0.074(2) Uani 1 1 d . . .
H17A H 0.5200 0.8829 0.3153 0.089 Uiso 1 1 calc R . .
C18T C 0.6279(9) 0.9107(5) 0.3345(4) 0.093(4) Uani 1 1 d . . .
H18A H 0.6227 0.9039 0.3632 0.112 Uiso 1 1 calc R . .
C1Z C 0.6643(9) 0.9643(6) 0.8873(4) 0.124(6) Uani 1 1 d . . .
H1ZA H 0.6277 0.9504 0.9067 0.186 Uiso 1 1 calc R . .
H1ZB H 0.6763 1.0137 0.9002 0.186 Uiso 1 1 calc R . .
H1ZC H 0.7122 0.9383 0.8856 0.186 Uiso 1 1 calc R . .
C2Z C 0.6671(6) 0.9638(5) 0.8042(4) 0.076(2) Uani 1 1 d . . .
C3Z C 0.5547(6) 0.9178(4) 0.8367(3) 0.066(2) Uani 1 1 d . . .
C4Z C 0.6237(5) 0.9506(4) 0.7608(3) 0.0587(18) Uani 1 1 d . . .
C5Z C 0.5084(4) 0.9039(4) 0.7940(3) 0.061(2) Uani 1 1 d . . .
C6Z C 0.6517(6) 0.9691(5) 0.7245(4) 0.080(3) Uani 1 1 d . . .
H6ZA H 0.7031 0.9875 0.7276 0.096 Uiso 1 1 calc R . .
C7Z C 0.5400(6) 0.9228(4) 0.7555(3) 0.071(3) Uani 1 1 d . . .
C8Z C 0.4310(6) 0.8781(5) 0.7884(3) 0.074(2) Uani 1 1 d . . .
H8ZA H 0.4088 0.8663 0.8127 0.089 Uiso 1 1 calc R . .
C9Z C 0.6107(5) 0.9630(4) 0.6839(3) 0.0579(18) Uani 1 1 d . . .
H9ZA H 0.6326 0.9754 0.6598 0.070 Uiso 1 1 calc R . .
C10Z C 0.4957(4) 0.9172(4) 0.7160(3) 0.0542(17) Uani 1 1 d . . .
C11Z C 0.3850(5) 0.8688(4) 0.7485(3) 0.068(2) Uani 1 1 d . . .
H11D H 0.3341 0.8496 0.7456 0.082 Uiso 1 1 calc R . .
C12Z C 0.5315(7) 0.9360(4) 0.6819(3) 0.076(3) Uani 1 1 d . . .
C13Z C 0.4197(4) 0.8906(4) 0.7104(4) 0.068(3) Uani 1 1 d . . .
C14Z C 0.4805(6) 0.9305(4) 0.6365(3) 0.062(2) Uani 1 1 d . . .
C15Z C 0.3654(5) 0.8832(4) 0.6700(3) 0.061(2) Uani 1 1 d . . .
C16Z C 0.3617(9) 0.9033(6) 0.5961(4) 0.118(5) Uani 1 1 d . . .
H16A H 0.3931 0.9192 0.5753 0.177 Uiso 1 1 calc R . .
H16B H 0.3168 0.9329 0.6050 0.177 Uiso 1 1 calc R . .
H16C H 0.3440 0.8556 0.5809 0.177 Uiso 1 1 calc R . .
N1Z N 0.6285(5) 0.9493(4) 0.8401(3) 0.072(2) Uani 1 1 d . . .
N2Z N 0.4066(6) 0.9063(4) 0.6349(3) 0.083(2) Uani 1 1 d . . .
O1Z O 0.7350(4) 0.9847(5) 0.8093(3) 0.107(3) Uani 1 1 d . . .
O2Z O 0.5258(5) 0.9030(4) 0.8697(3) 0.093(2) Uani 1 1 d . . .
O3Z O 0.5095(6) 0.9466(5) 0.6056(3) 0.119(3) Uani 1 1 d . . .
O4Z O 0.3027(4) 0.8624(4) 0.6649(3) 0.097(2) Uani 1 1 d . . .
N1N N 0.9251(6) 0.3879(5) 1.0744(3) 0.051(2) Uiso 0.583(3) 1 d PD A 1
O1N O 0.9226(8) 0.4111(7) 1.0455(4) 0.079(3) Uiso 0.583(3) 1 d PD A 1
O2N O 0.8881(5) 0.3367(4) 1.0796(3) 0.054(2) Uiso 0.583(3) 1 d PD A 1
O3N O 0.9777(7) 0.4179(6) 1.1078(4) 0.079(3) Uiso 0.583(3) 1 d PD A 1
N2N N 0.3287(7) 0.2325(7) 0.1162(4) 0.065(3) Uiso 0.583(3) 1 d P A 1
O4N O 0.3511(7) 0.2963(6) 0.1194(4) 0.075(3) Uiso 0.583(3) 1 d P A 1
O5N O 0.3204(5) 0.1878(4) 0.0808(3) 0.0511(19) Uiso 0.583(3) 1 d P A 1
O6N O 0.3079(8) 0.2210(7) 0.1544(5) 0.092(4) Uiso 0.583(3) 1 d P A 1
N3N N 0.9608(6) 0.8866(6) 0.5501(3) 0.039(2) Uiso 0.583(3) 1 d P A 1
O7N O 1.0206(6) 0.9053(7) 0.5391(4) 0.061(3) Uiso 0.583(3) 1 d P A 1
O8N O 0.9026(7) 0.9172(7) 0.5305(4) 0.072(3) Uiso 0.583(3) 1 d P A 1
O9N O 0.9414(5) 0.8630(5) 0.5794(3) 0.038(2) Uiso 0.583(3) 1 d P A 1
N4N N 0.2388(7) 0.3695(6) 0.9400(5) 0.046(3) Uiso 0.583(3) 1 d P A 1
O10N O 0.2425(7) 0.3561(5) 0.9754(4) 0.059(2) Uiso 0.583(3) 1 d P A 1
O11N O 0.1762(8) 0.3825(7) 0.9185(5) 0.080(4) Uiso 0.583(3) 1 d P A 1
O12N O 0.3038(6) 0.3780(5) 0.9222(3) 0.035(2) Uiso 0.583(3) 1 d P A 1
N5N N 0.9360(5) 0.0926(4) 0.9406(3) 0.0357(17) Uiso 0.583(3) 1 d P A 1
O13N O 1.0013(7) 0.1097(6) 0.9520(4) 0.064(3) Uiso 0.583(3) 1 d P A 1
O14N O 0.8969(7) 0.1096(7) 0.9719(4) 0.080(3) Uiso 0.583(3) 1 d P A 1
O15N O 0.9057(6) 0.0549(5) 0.9020(4) 0.065(2) Uiso 0.583(3) 1 d P A 1
N6N N 0.5368(6) 0.1658(6) 0.9786(4) 0.053(2) Uiso 0.583(3) 1 d P A 1
O16N O 0.5802(6) 0.1137(6) 0.9605(4) 0.068(3) Uiso 0.583(3) 1 d P A 1
O17N O 0.4724(12) 0.1455(11) 0.9971(7) 0.134(6) Uiso 0.583(3) 1 d P A 1
O18N O 0.1011(7) 0.0445(6) 0.7751(4) 0.071(3) Uiso 0.583(3) 1 d P A 1
N7N N 0.0859(8) 0.1076(8) 0.7868(5) 0.071(3) Uiso 0.583(3) 1 d P A 1
O19N O 0.5522(6) 0.2196(6) 0.9766(4) 0.071(3) Uiso 0.583(3) 1 d P A 1
O20N O 0.0653(7) 0.1387(6) 0.8253(4) 0.079(3) Uiso 0.583(3) 1 d P A 1
O21N O 0.0848(8) 0.1401(8) 0.7542(5) 0.088(4) Uiso 0.583(3) 1 d P A 1
N8N N 0.2129(8) 0.7926(7) 0.7935(4) 0.064(3) Uiso 0.583(3) 1 d P A 1
O22N O 0.2541(10) 0.7550(9) 0.7692(6) 0.111(5) Uiso 0.583(3) 1 d P A 1
O23N O 0.2178(7) 0.8478(7) 0.8137(4) 0.085(3) Uiso 0.583(3) 1 d P A 1
O24N O 0.1504(11) 0.7577(9) 0.7909(6) 0.126(5) Uiso 0.583(3) 1 d P A 1
N9N N 0.7763(14) 0.1106(12) 0.6437(8) 0.136(8) Uiso 0.583(3) 1 d PD A 1
O25N O 0.7397(14) 0.0608(12) 0.6333(8) 0.176(9) Uiso 0.583(3) 1 d PD A 1
O26N O 0.750(2) 0.1561(15) 0.6799(10) 0.258(15) Uiso 0.583(3) 1 d PD A 1
O27N O 0.8355(16) 0.1258(16) 0.6169(10) 0.229(12) Uiso 0.583(3) 1 d PD A 1
O1A O 0.8019(7) 0.2985(6) 0.9802(4) 0.071(3) Uiso 0.583(3) 1 d P A 1
O2A O 0.4405(7) 0.3214(6) 0.0532(4) 0.064(3) Uiso 0.583(3) 1 d P A 1
O3A O 0.5565(11) 0.3562(10) 0.7185(7) 0.135(6) Uiso 0.583(3) 1 d P A 1
O4A O 0.5265(16) 0.5796(14) 0.5513(10) 0.185(9) Uiso 0.583(3) 1 d P A 1
O5A O 0.9446(12) 0.5176(10) 0.6872(7) 0.135(6) Uiso 0.583(3) 1 d P A 1
O6A O 0.6999(15) 0.6184(12) 0.6385(8) 0.167(8) Uiso 0.583(3) 1 d P A 1
O7A O 0.5024(12) 0.5173(10) 0.6836(7) 0.124(5) Uiso 0.583(3) 1 d P A 1
O8A O 0.2520(8) 0.5989(7) 0.6307(5) 0.083(3) Uiso 0.583(3) 1 d P A 1
O9A O 0.1411(12) 0.5543(10) 0.6090(7) 0.140(6) Uiso 0.583(3) 1 d P A 1
O10A O 0.2389(15) 0.5372(13) 0.5627(9) 0.173(8) Uiso 0.583(3) 1 d P A 1
O11A O 0.0700(8) 0.0780(7) 0.6605(5) 0.091(4) Uiso 0.583(3) 1 d P A 1
O12A O 0.7559(9) 0.6431(8) 0.5617(5) 0.107(4) Uiso 0.583(3) 1 d P A 1
O13A O 0.047(2) 0.3648(19) 0.2034(12) 0.251(14) Uiso 0.583(3) 1 d P A 1
O14A O 0.0637(10) 0.2797(9) 0.7918(6) 0.104(5) Uiso 0.583(3) 1 d P A 1
O15A O 0.380(2) 0.391(2) 0.5543(14) 0.275(16) Uiso 0.583(3) 1 d P A 1
O16A O 0.9880(9) 0.5154(8) 0.5635(6) 0.109(4) Uiso 0.583(3) 1 d P A 1
O17A O 0.0409(8) 0.8829(6) 0.8363(4) 0.073(3) Uiso 0.583(3) 1 d P A 1
O18A O 0.607(3) 0.587(2) 0.6830(15) 0.300(19) Uiso 0.583(3) 1 d P A 1
O19A O 0.3992(17) 0.2899(15) 0.5772(10) 0.201(10) Uiso 0.583(3) 1 d P A 1
O20A O 0.7388(7) 0.1644(6) 0.9457(4) 0.079(3) Uiso 0.583(3) 1 d P A 1
O21A O 0.7503(7) 0.9236(7) 0.5735(4) 0.079(3) Uiso 0.583(3) 1 d P A 1
O22A O 1.0160(8) 0.2772(7) 0.6873(5) 0.094(4) Uiso 0.583(3) 1 d P A 1
O23A O 0.365(3) 0.357(3) 0.4560(17) 0.33(2) Uiso 0.583(3) 1 d P A 1
O24A O 0.6392(7) 0.8343(7) 0.5367(4) 0.072(3) Uiso 0.583(3) 1 d P A 1
O25A O 0.0987(5) 0.6456(4) 0.4995(3) 0.0421(16) Uiso 0.583(3) 1 d P A 1
O26A O 0.5102(17) 0.9861(15) 0.4690(9) 0.199(10) Uiso 0.583(3) 1 d P A 1
O27A O 0.5363(18) 0.2467(16) 0.6000(10) 0.193(11) Uiso 0.583(3) 1 d P A 1
O28A O 0.1854(5) 0.3792(5) 0.8204(3) 0.058(2) Uiso 0.583(3) 1 d P A 1
O29A O 0.1808(9) 0.6200(8) 0.7149(5) 0.110(4) Uiso 0.583(3) 1 d P A 1
O30A O 0.6696(14) 0.5520(12) 0.7408(8) 0.164(8) Uiso 0.583(3) 1 d P A 1
O32A O 0.9543(10) 0.7739(9) 0.7783(5) 0.100(5) Uiso 0.583(3) 1 d P A 1
O33A O 0.5385(9) 0.9375(8) 0.9708(5) 0.099(4) Uiso 0.583(3) 1 d P A 1
N1M N 0.9518(6) 0.9082(7) 0.5547(4) 0.029(3) Uiso 0.417(3) 1 d PD A 2
O1M O 0.9041(8) 0.9420(8) 0.5444(5) 0.054(3) Uiso 0.417(3) 1 d PD A 2
O2M O 0.9294(7) 0.8825(7) 0.5849(4) 0.038(3) Uiso 0.417(3) 1 d PD A 2
O3M O 1.0219(7) 0.8795(8) 0.5343(5) 0.053(3) Uiso 0.417(3) 1 d PD A 2
N2M N 0.2345(7) 0.3701(6) 0.9261(5) 0.024(3) Uiso 0.417(3) 1 d P A 2
O4M O 0.2153(7) 0.3567(5) 0.9639(4) 0.034(2) Uiso 0.417(3) 1 d P A 2
O5M O 0.1803(12) 0.3697(11) 0.8989(7) 0.083(5) Uiso 0.417(3) 1 d P A 2
O6M O 0.2986(9) 0.3761(8) 0.9109(5) 0.045(4) Uiso 0.417(3) 1 d P A 2
N3M N 0.8685(8) 0.3374(7) 1.0172(5) 0.050(3) Uiso 0.417(3) 1 d PD A 2
O7M O 0.9088(10) 0.3843(9) 1.0324(6) 0.075(5) Uiso 0.417(3) 1 d PD A 2
O8M O 0.8575(15) 0.2990(12) 1.0437(8) 0.131(8) Uiso 0.417(3) 1 d PD A 2
O9M O 0.8334(14) 0.3187(12) 0.9758(6) 0.116(8) Uiso 0.417(3) 1 d PD A 2
N4M N 0.0893(14) 0.1073(11) 0.7601(6) 0.088(6) Uiso 0.417(3) 1 d PD A 2
O10M O 0.0959(13) 0.0478(10) 0.7534(8) 0.105(7) Uiso 0.417(3) 1 d PD A 2
O11M O 0.0824(11) 0.1503(10) 0.8014(6) 0.085(5) Uiso 0.417(3) 1 d PD A 2
O12M O 0.0751(14) 0.1299(12) 0.7227(7) 0.117(7) Uiso 0.417(3) 1 d PD A 2
O1B O 0.7686(13) 0.9647(13) 0.5923(8) 0.107(6) Uiso 0.417(3) 1 d P A 2
O2B O 0.693(2) 0.2588(18) 0.7341(12) 0.174(12) Uiso 0.417(3) 1 d P A 2
O3B O 0.9295(10) 0.1497(9) 0.6362(6) 0.078(4) Uiso 0.417(3) 1 d P A 2
O4B O 0.9622(19) 0.4069(16) 1.1399(11) 0.158(10) Uiso 0.417(3) 1 d P A 2
O5B O 0.5841(16) 0.2815(15) 0.7079(9) 0.139(8) Uiso 0.417(3) 1 d P A 2
O6B O 0.4888(14) 0.3719(13) 0.6724(8) 0.120(7) Uiso 0.417(3) 1 d P A 2
O7B O 0.4842(12) 0.5629(10) 0.5244(7) 0.096(5) Uiso 0.417(3) 1 d P A 2
O8B O 1.0143(17) 0.5433(15) 0.7154(10) 0.143(9) Uiso 0.417(3) 1 d P A 2
O9B O 0.9064(13) 0.5199(12) 0.6417(8) 0.114(6) Uiso 0.417(3) 1 d P A 2
O10B O 0.773(2) 0.6237(17) 0.6118(11) 0.163(11) Uiso 0.417(3) 1 d P A 2
O11B O 0.4474(14) 0.4915(12) 0.6638(8) 0.109(6) Uiso 0.417(3) 1 d P A 2
O12B O 0.5411(14) 0.5181(12) 0.7139(8) 0.115(7) Uiso 0.417(3) 1 d P A 2
O13B O 0.2239(13) 0.5758(11) 0.6051(8) 0.098(6) Uiso 0.417(3) 1 d P A 2
O14B O 0.3881(19) 0.2787(16) 0.0989(11) 0.151(10) Uiso 0.417(3) 1 d P A 2
O15B O 0.0373(11) 0.0457(10) 0.6347(7) 0.089(5) Uiso 0.417(3) 1 d P A 2
O16B O 0.5359(16) 0.5648(14) 0.6608(9) 0.130(8) Uiso 0.417(3) 1 d P A 2
O17B O 0.4530(9) 0.3160(8) 0.0350(6) 0.062(4) Uiso 0.417(3) 1 d P A 2
O18B O 0.9706(12) 0.3625(11) 0.2511(7) 0.102(6) Uiso 0.417(3) 1 d P A 2
O19B O 0.0571(9) 0.2857(8) 0.7731(6) 0.062(4) Uiso 0.417(3) 1 d P A 2
O20B O 0.630(2) 0.1824(19) 0.9623(12) 0.180(12) Uiso 0.417(3) 1 d P A 2
O21B O 0.503(2) 0.2788(18) 0.6035(11) 0.150(11) Uiso 0.417(3) 1 d P A 2
O22B O 0.775(2) 0.206(2) 0.9751(14) 0.198(14) Uiso 0.417(3) 1 d P A 2
O23B O 0.235(2) 0.735(2) 0.7229(14) 0.193(14) Uiso 0.417(3) 1 d P A 2
O24B O 1.0075(9) 0.0984(8) 0.9365(6) 0.053(4) Uiso 0.417(3) 1 d P A 2
O25B O 0.483(3) 0.884(2) 0.4094(15) 0.221(16) Uiso 0.417(3) 1 d P A 2
O26B O 0.3824(12) 0.3939(11) 0.5086(8) 0.102(6) Uiso 0.417(3) 1 d P A 2
O27B O 0.9836(14) 0.4966(12) 0.5914(8) 0.115(7) Uiso 0.417(3) 1 d P A 2
O28B O 0.0743(13) 0.8692(11) 0.8379(7) 0.089(5) Uiso 0.417(3) 1 d P A 2
O29B O 0.601(2) 0.6055(18) 0.6230(12) 0.177(12) Uiso 0.417(3) 1 d P A 2
O30B O 0.3800(9) 0.2813(8) 0.5413(6) 0.076(4) Uiso 0.417(3) 1 d P A 2
O31B O 0.6199(13) 0.8701(12) 0.5402(7) 0.099(6) Uiso 0.417(3) 1 d P A 2
O32B O 0.1294(8) 0.6905(8) 0.5236(5) 0.067(3) Uiso 0.417(3) 1 d P A 2
O33B O 0.646(3) 0.111(2) 0.6462(15) 0.215(16) Uiso 0.417(3) 1 d P A 2
O34B O 0.074(2) 0.2577(18) 0.8275(12) 0.173(12) Uiso 0.417(3) 1 d P A 2
O35B O 0.4856(9) 0.1841(9) 1.0030(5) 0.067(4) Uiso 0.417(3) 1 d P A 2
O36B O 0.9741(11) 0.8020(11) 0.7768(6) 0.081(5) Uiso 0.417(3) 1 d P A 2
O37B O 0.501(3) 0.983(3) 0.9708(13) 0.224(17) Uiso 0.417(3) 1 d P . 2
O38B O 0.9324(8) 0.2999(7) 0.1577(5) 0.064(3) Uiso 0.417(3) 1 d P A 2
O39B O 0.2950(18) 0.3982(16) 0.1723(10) 0.154(10) Uiso 0.417(3) 1 d P A 2
O40B O 0.0419(12) 0.6220(10) 0.4835(7) 0.098(5) Uiso 0.417(3) 1 d P A 2
O41B O 1.0150(16) 0.2269(15) 0.6516(10) 0.135(8) Uiso 0.417(3) 1 d P A 2
O42B O 0.5241(16) 0.8711(14) 0.4978(9) 0.134(8) Uiso 0.417(3) 1 d P A 2
O43B O 0.8720(14) 0.0744(12) 0.9229(8) 0.108(6) Uiso 0.417(3) 1 d P A 2
O44B O 0.1137(15) 0.5426(13) 0.5633(9) 0.129(8) Uiso 0.417(3) 1 d P A 2
O45B O 0.8928(14) 0.1515(13) 0.9899(8) 0.112(7) Uiso 0.417(3) 1 d P A 2
O1 O 0.5647(3) 0.4555(3) 0.95271(17) 0.0531(11) Uiso 1 1 d . . .
O2 O 0.4265(3) 0.4024(3) 0.98722(18) 0.0558(12) Uiso 1 1 d . . .
O3 O 0.2167(4) 0.5648(4) 0.7925(2) 0.0777(17) Uiso 1 1 d . . .
O4 O 0.9577(5) 0.0660(4) 0.5436(3) 0.091(2) Uiso 1 1 d . . .
O5 O 0.0898(5) 0.4814(4) 0.8035(3) 0.101(2) Uiso 1 1 d . . .
O6 O 0.8313(5) 0.4190(4) 0.7862(3) 0.103(2) Uiso 1 1 d . . .
O7 O 0.8595(5) 0.5570(5) 0.8376(3) 0.112(3) Uiso 1 1 d . . .
O8 O 0.8236(14) 0.7108(12) 0.7906(8) 0.276(10) Uiso 1 1 d . . .
O9 O 0.0691(6) 0.0175(5) 0.8553(3) 0.115(3) Uiso 1 1 d . . .
O10 O 0.9659(7) 0.4174(7) 0.7352(4) 0.153(4) Uiso 1 1 d . . .
O11 O 0.6879(7) 0.4261(7) 0.7528(4) 0.154(4) Uiso 1 1 d . . .
O12 O 0.1396(8) 0.4416(7) 0.4830(4) 0.155(4) Uiso 1 1 d . . .
O13 O 0.3946(8) 0.5280(7) 0.5856(5) 0.166(4) Uiso 1 1 d . . .
O14 O 0.7987(11) 0.5951(10) 0.7008(7) 0.232(7) Uiso 1 1 d . . .

loop_
_atom_site_aniso_label
_atom_site_aniso_U_11
_atom_site_aniso_U_22
_atom_site_aniso_U_33
_atom_site_aniso_U_23
_atom_site_aniso_U_13
_atom_site_aniso_U_12
Pd1 0.0441(2) 0.02355(19) 0.0409(2) 0.01250(16) 0.01776(18) 0.00795(16)
Pd2 0.0405(2) 0.0279(2) 0.0284(2) 0.00624(15) -0.00186(16) -0.00339(16)
Pd3 0.02242(17) 0.02047(17) 0.0344(2) 0.00940(14) 0.00368(14) 0.00095(13)
Pd4 0.0451(3) 0.0420(3) 0.0434(3) 0.0096(2) 0.0052(2) -0.0046(2)
Pd5 0.0472(3) 0.0430(3) 0.0389(2) 0.0161(2) -0.0095(2) 0.0002(2)
Pd6 0.02124(17) 0.02698(19) 0.0325(2) 0.00743(15) 0.00235(14) -0.00255(13)
C7 0.046(3) 0.027(3) 0.041(3) 0.010(2) 0.003(2) -0.006(2)
C9 0.045(3) 0.030(3) 0.040(3) 0.012(2) 0.014(2) 0.004(2)
C11 0.042(3) 0.028(3) 0.038(3) 0.009(2) 0.008(2) 0.000(2)
C52 0.024(2) 0.027(2) 0.027(2) 0.0043(18) 0.0018(18) 0.0017(18)
C59 0.025(2) 0.023(2) 0.029(2) 0.0033(18) 0.0036(18) 0.0001(17)
C61 0.025(2) 0.024(2) 0.027(2) 0.0033(18) 0.0052(18) 0.0025(17)
C1A 0.046(3) 0.039(3) 0.036(3) 0.012(2) 0.010(2) 0.006(2)
C2A 0.043(3) 0.038(3) 0.042(3) 0.013(2) 0.013(3) 0.001(2)
C3A 0.045(3) 0.030(3) 0.039(3) 0.012(2) 0.013(2) 0.002(2)
C4A 0.043(3) 0.056(4) 0.044(3) 0.022(3) 0.010(3) -0.002(3)
C5A 0.041(3) 0.051(4) 0.049(4) 0.022(3) 0.010(3) -0.005(3)
C6A 0.045(3) 0.038(3) 0.035(3) 0.016(2) 0.001(2) -0.010(2)
C7A 0.044(3) 0.037(3) 0.036(3) 0.013(2) 0.002(2) -0.005(2)
C8A 0.047(3) 0.029(3) 0.036(3) 0.011(2) 0.004(2) -0.009(2)
C9A 0.052(4) 0.053(4) 0.037(3) 0.017(3) 0.000(3) -0.018(3)
C10A 0.056(4) 0.051(4) 0.038(3) 0.022(3) -0.004(3) -0.019(3)
C11A 0.036(3) 0.035(3) 0.050(3) 0.011(3) 0.011(3) 0.001(2)
C12A 0.038(3) 0.037(3) 0.046(3) 0.016(2) 0.011(2) -0.001(2)
C13A 0.039(3) 0.031(3) 0.040(3) 0.010(2) 0.008(2) 0.000(2)
C14A 0.039(3) 0.048(3) 0.048(3) 0.021(3) 0.006(3) -0.005(3)
C15A 0.041(3) 0.055(4) 0.046(3) 0.020(3) 0.011(3) -0.003(3)
C1B 0.025(2) 0.032(3) 0.032(3) 0.010(2) -0.0002(19) -0.0019(19)
C2B 0.024(2) 0.032(3) 0.037(3) 0.012(2) -0.001(2) -0.0029(19)
C3B 0.024(2) 0.021(2) 0.033(2) 0.0061(18) 0.0021(19) -0.0016(17)
C4B 0.027(2) 0.032(3) 0.030(2) 0.008(2) -0.0030(19) -0.0049(19)
C5B 0.026(2) 0.032(3) 0.038(3) 0.011(2) 0.001(2) -0.0017(19)
C6B 0.026(2) 0.034(3) 0.037(3) 0.015(2) 0.002(2) 0.000(2)
C7B 0.024(2) 0.036(3) 0.035(3) 0.011(2) 0.004(2) 0.002(2)
C8B 0.023(2) 0.029(2) 0.032(3) 0.005(2) 0.0036(19) 0.0003(18)
C9B 0.028(2) 0.031(3) 0.035(3) 0.011(2) 0.002(2) -0.0047(19)
C10B 0.027(2) 0.033(3) 0.032(3) 0.011(2) -0.001(2) -0.0039(19)
C11B 0.032(3) 0.045(3) 0.037(3) 0.014(2) -0.004(2) -0.006(2)
C12B 0.031(3) 0.039(3) 0.031(3) 0.011(2) 0.001(2) -0.004(2)
C13B 0.029(2) 0.028(2) 0.027(2) 0.0051(19) 0.0008(19) 0.0001(19)
C14B 0.034(3) 0.039(3) 0.030(3) 0.008(2) -0.001(2) -0.006(2)
C15B 0.040(3) 0.040(3) 0.034(3) 0.011(2) 0.000(2) -0.006(2)
C1C 0.031(3) 0.027(3) 0.070(4) 0.007(3) 0.013(3) -0.002(2)
C2C 0.030(3) 0.026(3) 0.068(4) 0.008(3) 0.012(3) 0.001(2)
C3C 0.031(3) 0.025(2) 0.039(3) 0.009(2) 0.007(2) 0.0026(19)
C4C 0.032(3) 0.025(2) 0.038(3) 0.009(2) 0.000(2) 0.0024(19)
C5C 0.030(3) 0.030(3) 0.042(3) 0.012(2) 0.007(2) 0.006(2)
C6C 0.039(3) 0.030(3) 0.033(3) 0.007(2) -0.007(2) 0.003(2)
C7C 0.038(3) 0.031(3) 0.035(3) 0.011(2) -0.003(2) 0.010(2)
C8C 0.028(2) 0.026(2) 0.037(3) 0.013(2) 0.007(2) 0.0003(19)
C9C 0.028(2) 0.027(2) 0.043(3) 0.004(2) -0.001(2) -0.0011(19)
C10C 0.023(2) 0.027(2) 0.044(3) 0.007(2) 0.000(2) 0.0005(18)
C1D 0.036(3) 0.050(4) 0.044(3) 0.021(3) 0.006(2) -0.005(2)
C2D 0.031(3) 0.055(4) 0.042(3) 0.018(3) 0.009(2) -0.002(2)
C3D 0.029(3) 0.051(3) 0.036(3) 0.021(3) 0.001(2) 0.002(2)
C4D 0.046(3) 0.052(4) 0.052(4) 0.024(3) 0.020(3) 0.002(3)
C5D 0.049(4) 0.054(4) 0.055(4) 0.018(3) 0.022(3) 0.001(3)
C6D 0.042(3) 0.047(3) 0.049(4) 0.015(3) 0.009(3) -0.009(3)
C7D 0.039(3) 0.052(4) 0.048(4) 0.015(3) 0.013(3) -0.002(3)
C8D 0.030(3) 0.048(3) 0.034(3) 0.016(2) -0.001(2) -0.003(2)
C9D 0.029(3) 0.047(3) 0.049(3) 0.010(3) 0.002(2) -0.005(2)
C10D 0.032(3) 0.054(4) 0.046(3) 0.013(3) 0.002(2) 0.001(3)
C1E 0.050(3) 0.034(3) 0.030(3) 0.011(2) 0.002(2) -0.003(2)
C2E 0.054(4) 0.034(3) 0.036(3) 0.013(2) 0.000(3) 0.002(3)
C3E 0.031(3) 0.030(3) 0.034(3) 0.009(2) -0.002(2) -0.003(2)
C4E 0.043(3) 0.036(3) 0.029(3) 0.008(2) -0.002(2) 0.006(2)
C5E 0.043(3) 0.032(3) 0.029(3) 0.007(2) -0.006(2) 0.000(2)
C6E 0.032(3) 0.038(3) 0.036(3) 0.012(2) 0.009(2) 0.005(2)
C7E 0.035(3) 0.036(3) 0.044(3) 0.018(2) 0.006(2) 0.003(2)
C8E 0.033(3) 0.034(3) 0.031(3) 0.010(2) -0.003(2) -0.002(2)
C9E 0.047(3) 0.032(3) 0.036(3) 0.011(2) 0.006(2) -0.001(2)
C10E 0.043(3) 0.033(3) 0.038(3) 0.012(2) 0.006(2) -0.002(2)
C1F 0.093(7) 0.075(6) 0.179(12) 0.083(7) 0.090(8) 0.061(5)
C2F 0.166(12) 0.043(5) 0.081(7) -0.007(4) 0.038(7) 0.019(6)
C3F 0.089(6) 0.035(3) 0.091(6) 0.030(4) 0.032(5) 0.018(4)
C4F 0.073(5) 0.044(4) 0.072(5) 0.037(4) 0.016(4) 0.003(3)
C5F 0.096(6) 0.047(4) 0.042(4) 0.014(3) 0.017(4) -0.013(4)
C6F 0.064(4) 0.036(3) 0.064(4) 0.017(3) 0.025(4) -0.004(3)
C1G 0.038(3) 0.068(4) 0.054(4) 0.028(3) 0.004(3) -0.019(3)
C2G 0.048(4) 0.087(6) 0.053(4) 0.041(4) -0.008(3) -0.020(4)
C3G 0.173(11) 0.040(4) 0.130(9) 0.036(5) 0.123(9) 0.042(5)
C4G 0.251(16) 0.068(6) 0.177(12) 0.083(7) 0.185(13) 0.098(9)
C5G 0.038(3) 0.034(3) 0.088(5) 0.020(3) -0.002(3) 0.010(3)
C6G 0.098(6) 0.026(3) 0.073(5) 0.004(3) -0.028(5) 0.001(3)
C1H 0.223(17) 0.039(5) 0.134(11) 0.012(6) 0.087(11) -0.015(7)
C2H 0.092(8) 0.063(6) 0.142(11) 0.012(6) 0.033(7) 0.030(5)
C3H 0.174(15) 0.080(8) 0.106(10) -0.031(7) -0.040(10) 0.028(9)
C4H 0.148(12) 0.080(7) 0.071(7) 0.004(5) -0.021(7) -0.028(8)
C5H 0.092(9) 0.26(2) 0.092(9) -0.010(11) -0.046(8) 0.031(11)
C6H 0.249(19) 0.103(9) 0.055(6) 0.039(6) -0.026(8) -0.057(11)
C1I 0.112(9) 0.152(11) 0.061(6) 0.067(7) -0.031(6) -0.015(8)
C2I 0.066(6) 0.121(9) 0.120(9) 0.049(8) -0.051(6) -0.009(6)
C3I 0.139(11) 0.081(7) 0.116(10) 0.052(7) -0.058(8) 0.005(7)
C4I 0.164(14) 0.078(8) 0.138(12) 0.033(8) -0.047(10) 0.045(8)
C5I 0.116(9) 0.055(5) 0.131(10) 0.040(6) -0.022(8) -0.010(6)
C6I 0.164(13) 0.064(6) 0.109(10) -0.002(6) 0.036(9) 0.021(7)
C1J 0.054(4) 0.051(4) 0.050(4) -0.013(3) -0.004(3) 0.003(3)
C2J 0.31(2) 0.033(4) 0.097(8) 0.030(5) 0.090(11) 0.027(8)
C3J 0.084(7) 0.052(5) 0.136(10) -0.022(5) -0.042(7) 0.037(5)
C4J 0.056(5) 0.067(6) 0.144(10) -0.039(6) 0.038(6) -0.005(4)
C5J 0.039(4) 0.112(8) 0.097(7) 0.064(6) -0.016(4) -0.021(4)
C6J 0.049(4) 0.147(9) 0.041(4) 0.015(5) -0.013(3) 0.030(5)
C1K 0.046(3) 0.032(3) 0.038(3) 0.006(2) 0.014(2) -0.006(2)
C2K 0.045(3) 0.033(3) 0.055(4) 0.015(3) 0.014(3) 0.004(2)
C3K 0.051(4) 0.032(3) 0.044(3) 0.003(2) 0.007(3) -0.018(3)
C4K 0.035(3) 0.051(4) 0.044(3) 0.010(3) -0.002(2) -0.018(3)
C5K 0.028(3) 0.060(4) 0.068(4) 0.029(3) -0.010(3) -0.003(3)
C6K 0.031(3) 0.051(4) 0.050(4) 0.014(3) 0.008(3) -0.009(2)
N1A 0.040(3) 0.031(2) 0.044(3) 0.014(2) 0.014(2) 0.0033(19)
N2A 0.046(3) 0.032(2) 0.036(2) 0.0087(19) -0.003(2) -0.012(2)
N3A 0.038(3) 0.035(3) 0.049(3) 0.011(2) 0.008(2) 0.002(2)
N4A 0.049(3) 0.032(2) 0.038(3) 0.012(2) 0.008(2) -0.006(2)
N5A 0.041(3) 0.032(2) 0.039(3) 0.012(2) 0.006(2) -0.0025(19)
N6A 0.039(3) 0.037(2) 0.039(3) 0.014(2) 0.007(2) 0.000(2)
N1B 0.027(2) 0.024(2) 0.035(2) 0.0106(17) 0.0029(17) -0.0003(16)
N2B 0.024(2) 0.030(2) 0.036(2) 0.0111(18) 0.0036(17) -0.0027(16)
N3B 0.037(2) 0.040(3) 0.030(2) 0.0086(19) -0.0037(19) -0.005(2)
N4B 0.0218(19) 0.028(2) 0.030(2) 0.0063(16) 0.0016(16) -0.0020(15)
N5B 0.027(2) 0.027(2) 0.029(2) 0.0044(16) 0.0016(16) -0.0002(16)
N6B 0.026(2) 0.025(2) 0.029(2) 0.0032(16) -0.0001(16) -0.0003(16)
N1C 0.036(2) 0.022(2) 0.044(3) 0.0110(18) 0.017(2) 0.0047(17)
N2C 0.026(2) 0.0214(19) 0.035(2) 0.0094(16) 0.0046(17) -0.0001(15)
N1D 0.042(3) 0.042(3) 0.042(3) 0.015(2) 0.008(2) 0.001(2)
N2D 0.040(3) 0.046(3) 0.030(2) 0.015(2) -0.0052(19) -0.003(2)
N1E 0.031(2) 0.028(2) 0.031(2) 0.0039(17) 0.0002(17) -0.0034(17)
N2E 0.025(2) 0.030(2) 0.035(2) 0.0067(18) 0.0031(17) 0.0025(16)
N1F 0.103(5) 0.032(3) 0.074(4) 0.018(3) 0.050(4) 0.027(3)
N2F 0.063(3) 0.028(2) 0.047(3) 0.015(2) 0.017(3) -0.002(2)
N1G 0.038(2) 0.028(2) 0.043(3) 0.0122(19) 0.011(2) 0.0019(18)
N2G 0.056(3) 0.024(2) 0.049(3) 0.014(2) 0.022(2) 0.014(2)
N1H 0.069(4) 0.043(3) 0.066(4) 0.001(3) 0.009(3) -0.004(3)
N2H 0.083(5) 0.076(5) 0.051(4) 0.016(3) -0.009(3) -0.004(4)
N1I 0.075(5) 0.074(4) 0.062(4) 0.033(4) -0.030(4) -0.001(4)
N2I 0.091(5) 0.040(3) 0.080(5) 0.017(3) -0.018(4) 0.008(3)
N1J 0.069(4) 0.028(2) 0.040(3) 0.007(2) 0.004(3) 0.003(2)
N2J 0.039(3) 0.048(3) 0.036(3) 0.004(2) -0.003(2) 0.001(2)
N1K 0.035(2) 0.027(2) 0.040(2) 0.0066(18) 0.0091(19) -0.0054(18)
N2K 0.024(2) 0.045(3) 0.048(3) 0.016(2) -0.0003(19) -0.0061(19)
C1T 0.152(11) 0.045(4) 0.067(6) 0.023(4) 0.045(7) 0.025(5)
C2T 0.108(7) 0.045(4) 0.048(4) 0.006(3) 0.011(4) 0.036(4)
C3T 0.075(5) 0.038(3) 0.050(4) 0.004(3) 0.006(3) 0.017(3)
C4T 0.049(4) 0.031(3) 0.054(4) 0.006(3) 0.008(3) 0.007(3)
C5T 0.070(5) 0.046(4) 0.085(6) 0.008(4) 0.026(4) 0.005(4)
C6T 0.091(7) 0.053(5) 0.080(6) 0.017(4) 0.036(5) 0.009(4)
C7T 0.041(4) 0.049(4) 0.133(9) -0.003(5) 0.012(5) 0.003(3)
C8T 0.076(6) 0.047(4) 0.114(8) 0.009(5) 0.043(6) 0.014(4)
C9T 0.050(4) 0.032(3) 0.086(6) 0.010(3) 0.017(4) 0.010(3)
C10T 0.046(4) 0.042(4) 0.068(5) -0.004(3) 0.001(3) 0.010(3)
C11T 0.056(5) 0.036(4) 0.114(7) 0.001(4) -0.028(5) 0.008(3)
C12T 0.074(7) 0.069(6) 0.118(9) 0.004(6) -0.011(6) 0.012(5)
C13T 0.123(10) 0.073(6) 0.070(6) -0.006(5) -0.038(6) 0.046(7)
C14T 0.084(6) 0.050(4) 0.066(5) 0.005(4) -0.006(4) 0.021(4)
C15T 0.052(4) 0.035(3) 0.051(4) 0.001(3) 0.001(3) 0.012(3)
C16T 0.066(5) 0.036(3) 0.061(4) 0.012(3) 0.022(4) 0.013(3)
C17T 0.100(7) 0.049(4) 0.068(5) 0.012(4) 0.003(5) 0.018(4)
C18T 0.163(12) 0.058(5) 0.061(6) 0.019(4) 0.028(7) 0.043(7)
C1Z 0.154(12) 0.094(8) 0.101(8) 0.002(6) -0.085(9) 0.039(8)
C2Z 0.059(5) 0.065(5) 0.094(7) 0.012(5) -0.003(5) 0.006(4)
C3Z 0.077(6) 0.058(5) 0.067(5) 0.024(4) 0.014(4) 0.020(4)
C4Z 0.075(5) 0.036(3) 0.056(4) 0.001(3) -0.003(4) 0.000(3)
C5Z 0.043(4) 0.041(4) 0.081(6) -0.004(4) 0.003(4) 0.005(3)
C6Z 0.077(6) 0.052(5) 0.099(7) 0.003(5) 0.011(5) 0.011(4)
C7Z 0.103(7) 0.041(4) 0.052(4) -0.009(3) -0.033(4) 0.042(4)
C8Z 0.103(7) 0.053(5) 0.067(5) 0.018(4) 0.011(5) 0.024(5)
C9Z 0.055(4) 0.048(4) 0.070(5) 0.016(4) 0.005(4) 0.005(3)
C10Z 0.054(4) 0.044(4) 0.059(4) 0.007(3) 0.001(3) 0.014(3)
C11Z 0.066(5) 0.047(4) 0.071(5) -0.009(4) -0.014(4) 0.021(4)
C12Z 0.129(8) 0.032(3) 0.068(5) 0.011(3) 0.058(5) 0.029(4)
C13Z 0.030(3) 0.031(3) 0.120(7) -0.009(4) 0.003(4) 0.003(2)
C14Z 0.080(6) 0.063(5) 0.045(4) 0.019(3) 0.023(4) 0.023(4)
C15Z 0.066(5) 0.047(4) 0.054(4) -0.006(3) -0.008(4) 0.016(4)
C16Z 0.165(13) 0.081(7) 0.084(7) -0.009(6) -0.032(8) 0.062(8)
N1Z 0.068(5) 0.065(4) 0.079(5) 0.017(4) -0.015(4) 0.015(4)
N2Z 0.100(6) 0.067(5) 0.068(5) 0.001(4) -0.016(4) 0.028(4)
O1Z 0.056(4) 0.116(6) 0.135(7) 0.022(5) -0.023(4) -0.002(4)
O2Z 0.110(6) 0.101(5) 0.077(4) 0.042(4) 0.006(4) 0.030(4)
O3Z 0.140(8) 0.142(8) 0.082(5) 0.045(5) 0.020(5) 0.035(6)
O4Z 0.075(5) 0.086(5) 0.100(5) -0.010(4) -0.033(4) 0.009(4)

loop_
_atom_type_symbol
_atom_type_description
_atom_type_scat_dispersion_real
_atom_type_scat_dispersion_imag
_atom_type_scat_source
C C 0.0033 0.0016 'International Tables Vol C Tables 4.2.6.8 and 6.1.1.4'
H H 0.0000 0.0000 'International Tables Vol C Tables 4.2.6.8 and 6.1.1.4'
N N 0.0061 0.0033 'International Tables Vol C Tables 4.2.6.8 and 6.1.1.4'
O O 0.0106 0.0060 'International Tables Vol C Tables 4.2.6.8 and 6.1.1.4'
Pd Pd -0.9988 1.0072 'International Tables Vol C Tables 4.2.6.8 and 6.1.1.4'

loop_
_geom_angle_atom_site_label_1
_geom_angle_atom_site_label_2
_geom_angle_atom_site_label_3
_geom_angle
N1A Pd1 N1C 86.98(18)
N1A Pd1 N2F 178.7(2)
N1C Pd1 N2F 93.88(19)
N1A Pd1 N1F 94.0(2)
N1C Pd1 N1F 177.1(3)
N2F Pd1 N1F 85.1(2)
N2A Pd2 N1E 85.50(19)
N2A Pd2 N1J 94.4(2)
N1E Pd2 N1J 177.6(2)
N2A Pd2 N2J 179.4(2)
N1E Pd2 N2J 94.8(2)
N1J Pd2 N2J 85.3(2)
N1B Pd3 N2C 87.36(17)
N1B Pd3 N1G 177.91(19)
N2C Pd3 N1G 94.19(17)
N1B Pd3 N2G 93.02(18)
N2C Pd3 N2G 179.1(2)
N1G Pd3 N2G 85.45(19)
N3A Pd4 N1D 86.9(2)
N3A Pd4 N1H 92.7(3)
N1D Pd4 N1H 177.3(2)
N3A Pd4 N2H 177.9(3)
N1D Pd4 N2H 95.0(3)
N1H Pd4 N2H 85.3(3)
N3B Pd5 N2D 87.93(19)
N3B Pd5 N1I 178.0(3)
N2D Pd5 N1I 93.5(3)
N3B Pd5 N2I 92.6(2)
N2D Pd5 N2I 178.6(3)
N1I Pd5 N2I 86.1(3)
N2E Pd6 N2B 86.85(18)
N2E Pd6 N2K 93.45(19)
N2B Pd6 N2K 178.13(19)
N2E Pd6 N1K 179.7(2)
N2B Pd6 N1K 93.38(18)
N2K Pd6 N1K 86.3(2)
N4A C7 N5A 125.4(6)
N4A C7 C8A 117.1(5)
N5A C7 C8A 117.4(5)
N6A C9 N4A 125.7(5)
N6A C9 C3A 118.8(5)
N4A C9 C3A 115.5(6)
N6A C11 N5A 126.0(6)
N6A C11 C13A 117.9(5)
N5A C11 C13A 116.0(5)
N6B C52 N5B 125.2(5)
N6B C52 C13B 117.8(4)
N5B C52 C13B 117.0(4)
N6B C59 N4B 125.2(5)
N6B C59 C3B 118.3(4)
N4B C59 C3B 116.5(4)
N5B C61 N4B 125.3(5)
N5B C61 C8B 117.2(4)
N4B C61 C8B 117.5(5)
N1A C1A C2A 122.2(6)
C1A C2A C3A 119.0(6)
C2A C3A C4A 118.8(5)
C2A C3A C9 120.7(5)
C4A C3A C9 120.5(6)
C5A C4A C3A 118.6(6)
N1A C5A C4A 122.5(6)
N2A C6A C7A 122.4(5)
C8A C7A C6A 118.6(6)
C9A C8A C7A 119.0(6)
C9A C8A C7 119.9(5)
C7A C8A C7 121.1(6)
C8A C9A C10A 119.3(6)
N2A C10A C9A 120.8(6)
N3A C11A C12A 122.3(6)
C11A C12A C13A 118.6(5)
C14A C13A C12A 119.3(6)
C14A C13A C11 119.8(5)
C12A C13A C11 120.9(5)
C15A C14A C13A 118.6(6)
N3A C15A C14A 121.7(6)
N1B C1B C2B 122.0(5)
C1B C2B C3B 118.9(5)
C4B C3B C2B 119.3(5)
C4B C3B C59 120.7(5)
C2B C3B C59 120.0(4)
C3B C4B C5B 119.0(5)
N1B C5B C4B 122.1(5)
N2B C6B C7B 121.9(5)
C6B C7B C8B 118.9(5)
C9B C8B C7B 118.6(5)
C9B C8B C61 120.9(5)
C7B C8B C61 120.5(5)
C10B C9B C8B 119.0(5)
N2B C10B C9B 121.9(5)
N3B C11B C12B 121.8(5)
C11B C12B C13B 119.1(5)
C12B C13B C14B 118.7(5)
C12B C13B C52 120.8(5)
C14B C13B C52 120.6(5)
C15B C14B C13B 119.0(5)
N3B C15B C14B 122.2(5)
N1C C1C C2C 122.0(6)
C1C C2C C3C 119.7(5)
C4C C3C C2C 117.9(5)
C4C C3C C8C 120.3(5)
C2C C3C C8C 121.9(5)
C5C C4C C3C 119.5(5)
N1C C5C C4C 122.2(5)
N2C C6C C7C 122.0(5)
C6C C7C C8C 120.1(5)
C7C C8C C9C 117.6(5)
C7C C8C C3C 122.1(5)
C9C C8C C3C 120.3(5)
C10C C9C C8C 118.8(5)
N2C C10C C9C 123.1(5)
N1D C1D C2D 122.3(6)
C1D C2D C3D 120.8(6)
C2D C3D C4D 115.7(6)
C2D C3D C8D 121.8(5)
C4D C3D C8D 122.5(5)
C5D C4D C3D 120.0(6)
N1D C5D C4D 123.0(6)
N2D C6D C7D 122.6(6)
C6D C7D C8D 119.8(6)
C7D C8D C9D 117.5(6)
C7D C8D C3D 121.4(5)
C9D C8D C3D 121.1(5)
C10D C9D C8D 119.6(6)
N2D C10D C9D 122.2(6)
N1E C1E C2E 122.0(5)
C1E C2E C3E 119.7(5)
C4E C3E C2E 117.4(5)
C4E C3E C8E 120.8(5)
C2E C3E C8E 121.9(5)
C5E C4E C3E 119.6(5)
N1E C5E C4E 121.8(5)
N2E C6E C7E 122.2(5)
C6E C7E C8E 119.9(5)
C9E C8E C7E 117.0(5)
C9E C8E C3E 121.6(5)
C7E C8E C3E 121.4(5)
C10E C9E C8E 120.0(5)
N2E C10E C9E 121.9(5)
C4F C3F N1F 109.7(6)
N2F C4F C3F 108.7(6)
C4G C3G N1G 120.0(7)
C3G C4G N2G 121.5(8)
C4H C3H N1H 116.3(11)
C3H C4H N2H 115.3(10)
C4I C3I N1I 113.8(10)
C3I C4I N2I 111.5(10)
C4J C3J N1J 115.3(8)
C3J C4J N2J 117.7(9)
C4K C3K N1K 109.6(5)
N2K C4K C3K 109.1(5)
C5A N1A C1A 118.8(5)
C5A N1A Pd1 121.9(4)
C1A N1A Pd1 119.1(4)
C6A N2A C10A 119.8(6)
C6A N2A Pd2 121.2(4)
C10A N2A Pd2 119.0(4)
C11A N3A C15A 119.5(6)
C11A N3A Pd4 121.9(4)
C15A N3A Pd4 118.7(4)
C9 N4A C7 114.5(5)
C11 N5A C7 113.7(5)
C11 N6A C9 114.7(5)
C5B N1B C1B 118.7(4)
C5B N1B Pd3 122.4(3)
C1B N1B Pd3 118.9(4)
C6B N2B C10B 119.6(4)
C6B N2B Pd6 120.4(3)
C10B N2B Pd6 119.8(4)
C15B N3B C11B 119.1(5)
C15B N3B Pd5 121.3(4)
C11B N3B Pd5 119.6(4)
C61 N4B C59 114.6(4)
C61 N5B C52 114.8(4)
C59 N6B C52 114.8(4)
C1C N1C C5C 118.7(5)
C1C N1C Pd1 121.9(4)
C5C N1C Pd1 119.4(4)
C10C N2C C6C 118.4(4)
C10C N2C Pd3 119.5(3)
C6C N2C Pd3 122.0(4)
C1D N1D C5D 118.1(6)
C1D N1D Pd4 120.8(4)
C5D N1D Pd4 120.7(4)
C6D N2D C10D 118.3(6)
C6D N2D Pd5 120.5(4)
C10D N2D Pd5 121.2(4)
C1E N1E C5E 119.4(5)
C1E N1E Pd2 122.2(4)
C5E N1E Pd2 118.0(4)
C10E N2E C6E 118.9(5)
C10E N2E Pd6 121.0(4)
C6E N2E Pd6 120.0(4)
C2F N1F C1F 113.6(8)
C2F N1F C3F 108.5(8)
C1F N1F C3F 107.6(7)
C2F N1F Pd1 111.9(6)
C1F N1F Pd1 108.3(5)
C3F N1F Pd1 106.6(4)
C6F N2F C4F 111.5(5)
C6F N2F C5F 110.1(6)
C4F N2F C5F 107.4(6)
C6F N2F Pd1 109.3(4)
C4F N2F Pd1 105.4(4)
C5F N2F Pd1 113.0(4)
C1G N1G C3G 110.2(7)
C1G N1G C2G 106.9(5)
C3G N1G C2G 108.9(8)
C1G N1G Pd3 112.2(4)
C3G N1G Pd3 105.4(4)
C2G N1G Pd3 113.2(4)
C4G N2G C6G 109.8(9)
C4G N2G C5G 109.5(8)
C6G N2G C5G 108.4(5)
C4G N2G Pd3 105.0(4)
C6G N2G Pd3 111.1(4)
C5G N2G Pd3 113.1(4)
C2H N1H C1H 109.2(10)
C2H N1H C3H 106.3(10)
C1H N1H C3H 112.5(11)
C2H N1H Pd4 112.7(6)
C1H N1H Pd4 111.0(6)
C3H N1H Pd4 105.0(7)
C6H N2H C4H 109.4(9)
C6H N2H C5H 106.6(12)
C4H N2H C5H 108.2(11)
C6H N2H Pd4 112.8(7)
C4H N2H Pd4 108.2(7)
C5H N2H Pd4 111.6(7)
C1I N1I C3I 110.9(9)
C1I N1I C2I 108.1(8)
C3I N1I C2I 109.8(9)
C1I N1I Pd5 114.3(6)
C3I N1I Pd5 105.9(6)
C2I N1I Pd5 107.8(6)
C5I N2I C6I 108.4(9)
C5I N2I C4I 111.1(10)
C6I N2I C4I 108.4(11)
C5I N2I Pd5 111.1(6)
C6I N2I Pd5 113.9(6)
C4I N2I Pd5 104.0(6)
C3J N1J C2J 107.1(10)
C3J N1J C1J 111.0(7)
C2J N1J C1J 110.8(8)
C3J N1J Pd2 106.3(5)
C2J N1J Pd2 111.3(5)
C1J N1J Pd2 110.3(4)
C6J N2J C4J 113.1(8)
C6J N2J C5J 108.2(7)
C4J N2J C5J 109.4(8)
C6J N2J Pd2 110.7(5)
C4J N2J Pd2 103.7(5)
C5J N2J Pd2 111.7(4)
C2K N1K C1K 108.5(5)
C2K N1K C3K 109.9(5)
C1K N1K C3K 110.7(5)
C2K N1K Pd6 114.7(4)
C1K N1K Pd6 107.5(3)
C3K N1K Pd6 105.4(3)
C6K N2K C4K 110.5(5)
C6K N2K C5K 108.7(5)
C4K N2K C5K 108.8(5)
C6K N2K Pd6 111.2(4)
C4K N2K Pd6 105.2(3)
C5K N2K Pd6 112.5(4)
C2T C1T C6T 120.5(9)
C1T C2T C3T 122.0(10)
C4T C3T C10T 121.4(7)
C4T C3T C2T 117.0(8)
C10T C3T C2T 121.6(8)
C3T C4T C5T 119.1(8)
C3T C4T C15T 121.5(7)
C5T C4T C15T 119.3(7)
C6T C5T C4T 122.0(10)
C5T C6T C1T 119.3(9)
C8T C7T C12T 118.0(9)
C7T C8T C9T 124.7(11)
C8T C9T C16T 126.3(9)
C8T C9T C10T 114.2(8)
C16T C9T C10T 119.5(7)
C11T C10T C3T 125.2(9)
C11T C10T C9T 116.8(8)
C3T C10T C9T 118.0(7)
C12T C11T C10T 127.9(12)
C11T C12T C7T 118.2(11)
C18T C13T C14T 116.2(9)
C15T C14T C13T 121.9(10)
C14T C15T C16T 118.6(8)
C14T C15T C4T 123.4(8)
C16T C15T C4T 118.0(7)
C17T C16T C15T 118.5(8)
C17T C16T C9T 120.0(8)
C15T C16T C9T 121.5(7)
C18T C17T C16T 122.6(11)
C17T C18T C13T 122.1(10)
O1Z C2Z N1Z 120.4(10)
O1Z C2Z C4Z 122.1(11)
N1Z C2Z C4Z 117.4(8)
O2Z C3Z N1Z 121.8(9)
O2Z C3Z C5Z 119.0(9)
N1Z C3Z C5Z 119.1(8)
C6Z C4Z C2Z 123.2(9)
C6Z C4Z C7Z 116.0(8)
C2Z C4Z C7Z 120.4(8)
C8Z C5Z C3Z 123.6(9)
C8Z C5Z C7Z 116.2(8)
C3Z C5Z C7Z 120.0(7)
C4Z C6Z C9Z 125.8(10)
C10Z C7Z C5Z 122.4(9)
C10Z C7Z C4Z 120.6(9)
C5Z C7Z C4Z 117.1(6)
C11Z C8Z C5Z 123.6(10)
C6Z C9Z C12Z 114.4(9)
C12Z C10Z C13Z 121.3(9)
C12Z C10Z C7Z 117.5(9)
C13Z C10Z C7Z 121.2(9)
C8Z C11Z C13Z 118.0(9)
C10Z C12Z C9Z 125.8(10)
C10Z C12Z C14Z 117.8(9)
C9Z C12Z C14Z 116.4(7)
C10Z C13Z C15Z 126.4(9)
C10Z C13Z C11Z 118.5(9)
C15Z C13Z C11Z 115.0(7)
O3Z C14Z N2Z 123.6(10)
O3Z C14Z C12Z 120.0(10)
N2Z C14Z C12Z 116.4(7)
O4Z C15Z N2Z 122.8(9)
O4Z C15Z C13Z 127.6(10)
N2Z C15Z C13Z 109.6(8)
C3Z N1Z C2Z 125.5(8)
C3Z N1Z C1Z 111.4(10)
C2Z N1Z C1Z 123.1(10)
C14Z N2Z C16Z 116.5(11)
C14Z N2Z C15Z 128.4(8)
C16Z N2Z C15Z 115.1(11)
O1N N1N O2N 130.7(12)
O1N N1N O3N 114.9(12)
O2N N1N O3N 114.4(10)
O5N N2N O4N 122.8(13)
O5N N2N O6N 119.6(13)
O4N N2N O6N 117.3(13)
O7N N3N O9N 135.1(12)
O7N N3N O8N 105.3(11)
O9N N3N O8N 117.1(11)
O10N N4N O12N 116.9(12)
O10N N4N O11N 128.4(14)
O12N N4N O11N 114.4(13)
O14N N5N O13N 109.6(12)
O14N N5N O15N 118.8(11)
O13N N5N O15N 131.2(11)
O19N N6N O16N 121.1(12)
O19N N6N O17N 128.3(14)
O16N N6N O17N 110.5(13)
O20N N7N O18N 121.5(15)
O20N N7N O21N 119.5(15)
O18N N7N O21N 118.6(15)
O23N N8N O22N 133.2(17)
O23N N8N O24N 122.0(16)
O22N N8N O24N 104.6(16)
O25N N9N O26N 112(2)
O25N N9N O27N 124(2)
O26N N9N O27N 123(2)
O1M N1M O2M 113.1(12)
O1M N1M O3M 132.4(12)
O2M N1M O3M 113.1(12)
O6M N2M O5M 112.6(16)
O6M N2M O4M 130.6(14)
O5M N2M O4M 116.3(14)
O7M N3M O8M 114.7(16)
O7M N3M O9M 126.2(17)
O8M N3M O9M 119.0(17)
O10M N4M O11M 121(2)
O10M N4M O12M 117.9(19)
O11M N4M O12M 119.7(19)

loop_
_geom_bond_atom_site_label_1
_geom_bond_atom_site_label_2
_geom_bond_distance
_geom_bond_site_symmetry_2
Pd1 N1A 2.027(5) .
Pd1 N1C 2.033(4) .
Pd1 N2F 2.052(5) .
Pd1 N1F 2.067(5) .
Pd2 N2A 2.029(5) .
Pd2 N1E 2.031(4) .
Pd2 N1J 2.057(5) .
Pd2 N2J 2.058(5) .
Pd3 N1B 2.025(4) .
Pd3 N2C 2.034(4) .
Pd3 N1G 2.061(5) .
Pd3 N2G 2.063(4) .
Pd4 N3A 2.024(6) .
Pd4 N1D 2.037(5) .
Pd4 N1H 2.047(6) .
Pd4 N2H 2.048(7) .
Pd5 N3B 2.023(5) .
Pd5 N2D 2.031(5) .
Pd5 N1I 2.060(6) .
Pd5 N2I 2.062(7) .
Pd6 N2E 2.023(4) .
Pd6 N2B 2.029(4) .
Pd6 N2K 2.056(5) .
Pd6 N1K 2.057(5) .
C7 N4A 1.338(7) .
C7 N5A 1.344(8) .
C7 C8A 1.473(8) .
C9 N6A 1.327(8) .
C9 N4A 1.336(8) .
C9 C3A 1.480(8) .
C11 N6A 1.326(7) .
C11 N5A 1.344(7) .
C11 C13A 1.486(9) .
C52 N6B 1.336(7) .
C52 N5B 1.339(6) .
C52 C13B 1.484(7) .
C59 N6B 1.319(7) .
C59 N4B 1.352(6) .
C59 C3B 1.484(7) .
C61 N5B 1.328(7) .
C61 N4B 1.328(6) .
C61 C8B 1.473(7) .
C1A N1A 1.346(8) .
C1A C2A 1.370(8) .
C2A C3A 1.386(9) .
C3A C4A 1.396(9) .
C4A C5A 1.374(9) .
C5A N1A 1.335(9) .
C6A N2A 1.330(8) .
C6A C7A 1.382(8) .
C7A C8A 1.381(8) .
C8A C9A 1.379(9) .
C9A C10A 1.399(9) .
C10A N2A 1.334(8) .
C11A N3A 1.324(8) .
C11A C12A 1.379(9) .
C12A C13A 1.393(8) .
C13A C14A 1.387(8) .
C14A C15A 1.378(9) .
C15A N3A 1.353(8) .
C1B N1B 1.347(7) .
C1B C2B 1.384(7) .
C2B C3B 1.387(7) .
C3B C4B 1.376(7) .
C4B C5B 1.387(7) .
C5B N1B 1.347(7) .
C6B N2B 1.338(7) .
C6B C7B 1.383(7) .
C7B C8B 1.402(7) .
C8B C9B 1.391(8) .
C9B C10B 1.382(7) .
C10B N2B 1.346(7) .
C11B N3B 1.349(8) .
C11B C12B 1.377(8) .
C12B C13B 1.388(7) .
C13B C14B 1.400(7) .
C14B C15B 1.368(8) .
C15B N3B 1.344(8) .
C1C N1C 1.341(8) .
C1C C2C 1.379(8) .
C2C C3C 1.390(8) .
C3C C4C 1.387(7) .
C3C C8C 1.485(7) .
C4C C5C 1.382(7) .
C5C N1C 1.342(7) .
C6C N2C 1.350(7) .
C6C C7C 1.373(7) .
C7C C8C 1.394(8) .
C8C C9C 1.397(8) .
C9C C10C 1.385(7) .
C10C N2C 1.332(7) .
C1D N1D 1.329(8) .
C1D C2D 1.370(9) .
C2D C3D 1.394(8) .
C3D C4D 1.400(8) .
C3D C8D 1.481(9) .
C4D C5D 1.368(10) .
C5D N1D 1.333(8) .
C6D N2D 1.323(8) .
C6D C7D 1.377(10) .
C7D C8D 1.384(8) .
C8D C9D 1.390(8) .
C9D C10D 1.370(9) .
C10D N2D 1.353(8) .
C1E N1E 1.318(7) .
C1E C2E 1.383(8) .
C2E C3E 1.392(8) .
C3E C4E 1.390(8) .
C3E C8E 1.471(8) .
C4E C5E 1.378(8) .
C5E N1E 1.345(7) .
C6E N2E 1.341(7) .
C6E C7E 1.373(8) .
C7E C8E 1.396(8) .
C8E C9E 1.393(8) .
C9E C10E 1.381(8) .
C10E N2E 1.338(7) .
C1F N1F 1.478(13) .
C2F N1F 1.477(13) .
C3F C4F 1.489(12) .
C3F N1F 1.503(10) .
C4F N2F 1.472(9) .
C5F N2F 1.504(9) .
C6F N2F 1.471(9) .
C1G N1G 1.467(8) .
C2G N1G 1.484(9) .
C3G C4G 1.261(12) .
C3G N1G 1.478(8) .
C4G N2G 1.461(9) .
C5G N2G 1.481(9) .
C6G N2G 1.466(10) .
C1H N1H 1.462(12) .
C2H N1H 1.460(13) .
C3H C4H 1.381(18) .
C3H N1H 1.482(15) .
C4H N2H 1.418(13) .
C5H N2H 1.490(16) .
C6H N2H 1.417(13) .
C1I N1I 1.448(14) .
C2I N1I 1.533(13) .
C3I C4I 1.418(18) .
C3I N1I 1.459(13) .
C4I N2I 1.507(13) .
C5I N2I 1.458(14) .
C6I N2I 1.482(14) .
C1J N1J 1.489(9) .
C2J N1J 1.465(11) .
C3J C4J 1.330(15) .
C3J N1J 1.445(12) .
C4J N2J 1.466(9) .
C5J N2J 1.469(10) .
C6J N2J 1.462(9) .
C1K N1K 1.487(7) .
C2K N1K 1.480(8) .
C3K C4K 1.490(10) .
C3K N1K 1.496(7) .
C4K N2K 1.489(8) .
C5K N2K 1.499(8) .
C6K N2K 1.480(8) .
C1T C2T 1.346(15) .
C1T C6T 1.385(16) .
C2T C3T 1.430(11) .
C3T C4T 1.398(11) .
C3T C10T 1.421(11) .
C4T C5T 1.407(11) .
C4T C15T 1.462(10) .
C5T C6T 1.359(13) .
C7T C8T 1.381(15) .
C7T C12T 1.424(17) .
C8T C9T 1.405(12) .
C9T C16T 1.432(12) .
C9T C10T 1.485(12) .
C10T C11T 1.375(11) .
C11T C12T 1.285(15) .
C13T C18T 1.400(18) .
C13T C14T 1.434(15) .
C14T C15T 1.358(11) .
C15T C16T 1.411(10) .
C16T C17T 1.399(12) .
C17T C18T 1.293(16) .
C1Z N1Z 1.484(12) .
C2Z O1Z 1.206(11) .
C2Z N1Z 1.389(13) .
C2Z C4Z 1.441(13) .
C3Z O2Z 1.242(11) .
C3Z N1Z 1.377(12) .
C3Z C5Z 1.447(13) .
C4Z C6Z 1.363(14) .
C4Z C7Z 1.501(13) .
C5Z C8Z 1.387(13) .
C5Z C7Z 1.449(13) .
C6Z C9Z 1.372(13) .
C7Z C10Z 1.374(10) .
C8Z C11Z 1.386(12) .
C9Z C12Z 1.431(13) .
C10Z C12Z 1.362(11) .
C10Z C13Z 1.370(10) .
C11Z C13Z 1.491(14) .
C12Z C14Z 1.585(14) .
C13Z C15Z 1.486(12) .
C14Z O3Z 1.199(11) .
C14Z N2Z 1.327(13) .
C15Z O4Z 1.122(11) .
C15Z N2Z 1.475(13) .
C16Z N2Z 1.372(13) .
N1N O1N 1.116(12) .
N1N O2N 1.249(11) .
N1N O3N 1.321(12) .
N2N O5N 1.164(14) .
N2N O4N 1.302(16) .
N2N O6N 1.310(17) .
N3N O7N 1.167(14) .
N3N O9N 1.183(12) .
N3N O8N 1.385(16) .
N4N O10N 1.189(16) .
N4N O12N 1.269(16) .
N4N O11N 1.302(18) .
N5N O14N 1.135(14) .
N5N O13N 1.164(14) .
N5N O15N 1.268(13) .
N6N O19N 1.125(14) .
N6N O16N 1.267(14) .
N6N O17N 1.35(2) .
O18N N7N 1.230(18) .
N7N O20N 1.198(19) .
N7N O21N 1.35(2) .
N8N O23N 1.083(16) .
N8N O22N 1.131(18) .
N8N O24N 1.25(2) .
N9N O25N 1.119(16) .
N9N O26N 1.279(16) .
N9N O27N 1.395(16) .
N1M O1M 1.158(13) .
N1M O2M 1.250(13) .
N1M O3M 1.394(14) .
N2M O6M 1.207(19) .
N2M O5M 1.22(2) .
N2M O4M 1.306(16) .
N3M O7M 1.121(14) .
N3M O8M 1.293(15) .
N3M O9M 1.317(15) .
N4M O10M 1.150(16) .
N4M O11M 1.286(16) .
N4M O12M 1.371(17) .
O37B O37B 1.69(8) 2_677

loop_
_geom_torsion_atom_site_label_1
_geom_torsion_atom_site_label_2
_geom_torsion_atom_site_label_3
_geom_torsion_atom_site_label_4
_geom_torsion
N1A C1A C2A C3A 0.1(9)
C1A C2A C3A C4A 0.1(9)
C1A C2A C3A C9 -177.4(5)
N6A C9 C3A C2A -176.9(5)
N4A C9 C3A C2A 5.3(8)
N6A C9 C3A C4A 5.6(8)
N4A C9 C3A C4A -172.1(6)
C2A C3A C4A C5A -0.3(9)
C9 C3A C4A C5A 177.2(6)
C3A C4A C5A N1A 0.2(10)
N2A C6A C7A C8A 1.0(9)
C6A C7A C8A C9A 2.1(9)
C6A C7A C8A C7 -174.6(5)
N4A C7 C8A C9A 3.0(9)
N5A C7 C8A C9A -173.5(6)
N4A C7 C8A C7A 179.6(5)
N5A C7 C8A C7A 3.1(8)
C7A C8A C9A C10A -3.1(10)
C7 C8A C9A C10A 173.6(6)
C8A C9A C10A N2A 1.1(10)
N3A C11A C12A C13A 1.4(9)
C11A C12A C13A C14A 1.1(9)
C11A C12A C13A C11 -177.1(5)
N6A C11 C13A C14A -175.1(6)
N5A C11 C13A C14A 2.9(8)
N6A C11 C13A C12A 3.0(8)
N5A C11 C13A C12A -178.9(5)
C12A C13A C14A C15A -1.6(9)
C11 C13A C14A C15A 176.5(6)
C13A C14A C15A N3A -0.2(10)
N1B C1B C2B C3B -1.0(8)
C1B C2B C3B C4B -1.4(8)
C1B C2B C3B C59 177.5(5)
N6B C59 C3B C4B -0.3(7)
N4B C59 C3B C4B 179.1(5)
N6B C59 C3B C2B -179.2(5)
N4B C59 C3B C2B 0.3(7)
C2B C3B C4B C5B 1.9(8)
C59 C3B C4B C5B -177.0(5)
C3B C4B C5B N1B -0.1(8)
N2B C6B C7B C8B 0.1(8)
C6B C7B C8B C9B -0.4(8)
C6B C7B C8B C61 179.8(5)
N5B C61 C8B C9B -175.0(5)
N4B C61 C8B C9B 4.8(7)
N5B C61 C8B C7B 4.8(7)
N4B C61 C8B C7B -175.4(5)
C7B C8B C9B C10B -0.1(8)
C61 C8B C9B C10B 179.7(5)
C8B C9B C10B N2B 1.1(8)
N3B C11B C12B C13B 0.2(9)
C11B C12B C13B C14B -2.8(8)
C11B C12B C13B C52 176.7(5)
N6B C52 C13B C12B 5.0(7)
N5B C52 C13B C12B -174.7(5)
N6B C52 C13B C14B -175.5(5)
N5B C52 C13B C14B 4.8(7)
C12B C13B C14B C15B 2.2(8)
C52 C13B C14B C15B -177.3(5)
C13B C14B C15B N3B 1.0(9)
N1C C1C C2C C3C 1.0(11)
C1C C2C C3C C4C 1.3(9)
C1C C2C C3C C8C -179.5(6)
C2C C3C C4C C5C -2.5(8)
C8C C3C C4C C5C 178.3(5)
C3C C4C C5C N1C 1.5(9)
N2C C6C C7C C8C 1.1(9)
C6C C7C C8C C9C 0.0(8)
C6C C7C C8C C3C 178.1(5)
C4C C3C C8C C7C -26.2(8)
C2C C3C C8C C7C 154.6(6)
C4C C3C C8C C9C 151.8(5)
C2C C3C C8C C9C -27.4(8)
C7C C8C C9C C10C -0.6(8)
C3C C8C C9C C10C -178.7(5)
C8C C9C C10C N2C 0.0(9)
N1D C1D C2D C3D 1.8(10)
C1D C2D C3D C4D 0.5(9)
C1D C2D C3D C8D -179.2(6)
C2D C3D C4D C5D -1.9(10)
C8D C3D C4D C5D 177.8(6)
C3D C4D C5D N1D 1.2(12)
N2D C6D C7D C8D 1.3(11)
C6D C7D C8D C9D -2.6(10)
C6D C7D C8D C3D 178.2(6)
C2D C3D C8D C7D 159.3(6)
C4D C3D C8D C7D -20.4(9)
C2D C3D C8D C9D -19.9(9)
C4D C3D C8D C9D 160.4(6)
C7D C8D C9D C10D 1.8(9)
C3D C8D C9D C10D -178.9(6)
C8D C9D C10D N2D 0.3(10)
N1E C1E C2E C3E -1.0(10)
C1E C2E C3E C4E -1.9(9)
C1E C2E C3E C8E 177.2(5)
C2E C3E C4E C5E 2.7(9)
C8E C3E C4E C5E -176.4(5)
C3E C4E C5E N1E -0.7(9)
N2E C6E C7E C8E 1.9(9)
C6E C7E C8E C9E -3.6(8)
C6E C7E C8E C3E 175.4(5)
C4E C3E C8E C9E 158.0(6)
C2E C3E C8E C9E -21.0(9)
C4E C3E C8E C7E -21.0(8)
C2E C3E C8E C7E 160.0(6)
C7E C8E C9E C10E 2.1(9)
C3E C8E C9E C10E -177.0(5)
C8E C9E C10E N2E 1.3(9)
N1F C3F C4F N2F 54.8(9)
N1G C3G C4G N2G -20(3)
N1H C3H C4H N2H 38(2)
N1I C3I C4I N2I 50.5(17)
N1J C3J C4J N2J 41.5(17)
N1K C3K C4K N2K 56.2(6)
C4A C5A N1A C1A 0.0(10)
C4A C5A N1A Pd1 175.4(5)
C2A C1A N1A C5A -0.2(9)
C2A C1A N1A Pd1 -175.7(4)
N1C Pd1 N1A C5A -89.8(5)
N2F Pd1 N1A C5A 139(9)
N1F Pd1 N1A C5A 92.9(5)
N1C Pd1 N1A C1A 85.5(4)
N2F Pd1 N1A C1A -45(9)
N1F Pd1 N1A C1A -91.8(5)
C7A C6A N2A C10A -3.0(9)
C7A C6A N2A Pd2 179.6(5)
C9A C10A N2A C6A 1.9(10)
C9A C10A N2A Pd2 179.4(5)
N1E Pd2 N2A C6A 90.7(5)
N1J Pd2 N2A C6A -91.7(5)
N2J Pd2 N2A C6A -35(22)
N1E Pd2 N2A C10A -86.7(5)
N1J Pd2 N2A C10A 90.9(5)
N2J Pd2 N2A C10A 148(22)
C12A C11A N3A C15A -3.3(9)
C12A C11A N3A Pd4 178.1(4)
C14A C15A N3A C11A 2.7(10)
C14A C15A N3A Pd4 -178.6(5)
N1D Pd4 N3A C11A 96.4(5)
N1H Pd4 N3A C11A -86.3(5)
N2H Pd4 N3A C11A -67(8)
N1D Pd4 N3A C15A -82.3(5)
N1H Pd4 N3A C15A 95.0(5)
N2H Pd4 N3A C15A 114(7)
N6A C9 N4A C7 -1.4(9)
C3A C9 N4A C7 176.2(5)
N5A C7 N4A C9 2.3(9)
C8A C7 N4A C9 -173.9(5)
N6A C11 N5A C7 0.2(8)
C13A C11 N5A C7 -177.7(5)
N4A C7 N5A C11 -1.7(8)
C8A C7 N5A C11 174.4(5)
N5A C11 N6A C9 0.6(8)
C13A C11 N6A C9 178.5(5)
N4A C9 N6A C11 0.1(9)
C3A C9 N6A C11 -177.4(5)
C4B C5B N1B C1B -2.3(8)
C4B C5B N1B Pd3 178.9(4)
C2B C1B N1B C5B 2.8(8)
C2B C1B N1B Pd3 -178.3(4)
N2C Pd3 N1B C5B 93.5(4)
N1G Pd3 N1B C5B -129(5)
N2G Pd3 N1B C5B -85.7(4)
N2C Pd3 N1B C1B -85.3(4)
N1G Pd3 N1B C1B 52(5)
N2G Pd3 N1B C1B 95.5(4)
C7B C6B N2B C10B 0.9(8)
C7B C6B N2B Pd6 175.9(4)
C9B C10B N2B C6B -1.5(8)
C9B C10B N2B Pd6 -176.6(4)
N2E Pd6 N2B C6B -85.5(4)
N2K Pd6 N2B C6B 175(29)
N1K Pd6 N2B C6B 94.7(4)
N2E Pd6 N2B C10B 89.6(4)
N2K Pd6 N2B C10B -10(6)
N1K Pd6 N2B C10B -90.2(4)
C14B C15B N3B C11B -3.6(9)
C14B C15B N3B Pd5 174.5(5)
C12B C11B N3B C15B 2.9(9)
C12B C11B N3B Pd5 -175.2(4)
N2D Pd5 N3B C15B 98.6(5)
N1I Pd5 N3B C15B -127(7)
N2I Pd5 N3B C15B -80.1(5)
N2D Pd5 N3B C11B -83.3(5)
N1I Pd5 N3B C11B 51(7)
N2I Pd5 N3B C11B 98.0(5)
N5B C61 N4B C59 -0.3(7)
C8B C61 N4B C59 179.9(4)
N6B C59 N4B C61 3.0(7)
C3B C59 N4B C61 -176.4(4)
N4B C61 N5B C52 -2.5(7)
C8B C61 N5B C52 177.3(4)
N6B C52 N5B C61 3.0(7)
C13B C52 N5B C61 -177.3(4)
N4B C59 N6B C52 -2.6(7)
C3B C59 N6B C52 176.8(4)
N5B C52 N6B C59 -0.6(7)
C13B C52 N6B C59 179.7(4)
C2C C1C N1C C5C -2.0(10)
C2C C1C N1C Pd1 177.9(5)
C4C C5C N1C C1C 0.8(9)
C4C C5C N1C Pd1 -179.2(4)
N1A Pd1 N1C C1C 103.8(5)
N2F Pd1 N1C C1C -77.2(5)
N1F Pd1 N1C C1C -146(4)
N1A Pd1 N1C C5C -76.3(4)
N2F Pd1 N1C C5C 102.7(4)
N1F Pd1 N1C C5C 34(4)
C9C C10C N2C C6C 1.1(8)
C9C C10C N2C Pd3 177.3(4)
C7C C6C N2C C10C -1.7(8)
C7C C6C N2C Pd3 -177.8(4)
N1B Pd3 N2C C10C -86.0(4)
N1G Pd3 N2C C10C 95.5(4)
N2G Pd3 N2C C10C 30(12)
N1B Pd3 N2C C6C 90.1(4)
N1G Pd3 N2C C6C -88.5(4)
N2G Pd3 N2C C6C -154(12)
C2D C1D N1D C5D -2.5(10)
C2D C1D N1D Pd4 170.5(5)
C4D C5D N1D C1D 1.1(11)
C4D C5D N1D Pd4 -172.0(6)
N3A Pd4 N1D C1D -79.0(5)
N1H Pd4 N1D C1D -162(5)
N2H Pd4 N1D C1D 100.5(5)
N3A Pd4 N1D C5D 93.9(6)
N1H Pd4 N1D C5D 11(6)
N2H Pd4 N1D C5D -86.7(6)
C7D C6D N2D C10D 0.8(10)
C7D C6D N2D Pd5 179.2(5)
C9D C10D N2D C6D -1.6(9)
C9D C10D N2D Pd5 180.0(5)
N3B Pd5 N2D C6D -84.1(5)
N1I Pd5 N2D C6D 97.3(5)
N2I Pd5 N2D C6D 26(11)
N3B Pd5 N2D C10D 94.3(5)
N1I Pd5 N2D C10D -84.3(5)
N2I Pd5 N2D C10D -155(11)
C2E C1E N1E C5E 3.1(9)
C2E C1E N1E Pd2 175.7(5)
C4E C5E N1E C1E -2.3(9)
C4E C5E N1E Pd2 -175.2(4)
N2A Pd2 N1E C1E -83.9(5)
N1J Pd2 N1E C1E -172(5)
N2J Pd2 N1E C1E 95.6(5)
N2A Pd2 N1E C5E 88.8(4)
N1J Pd2 N1E C5E 0(5)
N2J Pd2 N1E C5E -91.7(4)
C9E C10E N2E C6E -3.1(9)
C9E C10E N2E Pd6 -179.5(5)
C7E C6E N2E C10E 1.5(8)
C7E C6E N2E Pd6 177.9(4)
N2B Pd6 N2E C10E 98.2(4)
N2K Pd6 N2E C10E -83.7(4)
N1K Pd6 N2E C10E -123(45)
N2B Pd6 N2E C6E -78.2(4)
N2K Pd6 N2E C6E 99.9(4)
N1K Pd6 N2E C6E 60(45)
C4F C3F N1F C2F -153.9(8)
C4F C3F N1F C1F 82.8(9)
C4F C3F N1F Pd1 -33.2(9)
N1A Pd1 N1F C2F -56.7(7)
N1C Pd1 N1F C2F -166(4)
N2F Pd1 N1F C2F 124.3(7)
N1A Pd1 N1F C1F 69.3(6)
N1C Pd1 N1F C1F -40(5)
N2F Pd1 N1F C1F -109.7(6)
N1A Pd1 N1F C3F -175.1(6)
N1C Pd1 N1F C3F 75(4)
N2F Pd1 N1F C3F 5.8(6)
C3F C4F N2F C6F 71.7(7)
C3F C4F N2F C5F -167.7(6)
C3F C4F N2F Pd1 -46.9(7)
N1A Pd1 N2F C6F -144(9)
N1C Pd1 N2F C6F 85.0(4)
N1F Pd1 N2F C6F -97.8(5)
N1A Pd1 N2F C4F -24(10)
N1C Pd1 N2F C4F -155.1(5)
N1F Pd1 N2F C4F 22.2(5)
N1A Pd1 N2F C5F 93(9)
N1C Pd1 N2F C5F -38.0(5)
N1F Pd1 N2F C5F 139.3(6)
C4G C3G N1G C1G -109.3(16)
C4G C3G N1G C2G 133.7(16)
C4G C3G N1G Pd3 11.9(18)
N1B Pd3 N1G C1G 162(5)
N2C Pd3 N1G C1G -60.8(4)
N2G Pd3 N1G C1G 118.4(5)
N1B Pd3 N1G C3G 42(5)
N2C Pd3 N1G C3G 179.2(7)
N2G Pd3 N1G C3G -1.6(7)
N1B Pd3 N1G C2G -77(5)
N2C Pd3 N1G C2G 60.3(5)
N2G Pd3 N1G C2G -120.5(5)
C3G C4G N2G C6G -102.8(18)
C3G C4G N2G C5G 138.3(17)
C3G C4G N2G Pd3 17(2)
N1B Pd3 N2G C4G 174.8(9)
N2C Pd3 N2G C4G 59(12)
N1G Pd3 N2G C4G -6.6(9)
N1B Pd3 N2G C6G -66.6(5)
N2C Pd3 N2G C6G 177(100)
N1G Pd3 N2G C6G 111.9(5)
N1B Pd3 N2G C5G 55.5(4)
N2C Pd3 N2G C5G -61(12)
N1G Pd3 N2G C5G -126.0(5)
C4H C3H N1H C2H -148.3(14)
C4H C3H N1H C1H 92.1(16)
C4H C3H N1H Pd4 -28.7(17)
N3A Pd4 N1H C2H -54.6(8)
N1D Pd4 N1H C2H 29(6)
N2H Pd4 N1H C2H 126.0(8)
N3A Pd4 N1H C1H 68.3(9)
N1D Pd4 N1H C1H 151(5)
N2H Pd4 N1H C1H -111.1(9)
N3A Pd4 N1H C3H -169.9(9)
N1D Pd4 N1H C3H -87(6)
N2H Pd4 N1H C3H 10.7(9)
C3H C4H N2H C6H 98.1(16)
C3H C4H N2H C5H -146.1(15)
C3H C4H N2H Pd4 -25.1(16)
N3A Pd4 N2H C6H -133(7)
N1D Pd4 N2H C6H 62.7(9)
N1H Pd4 N2H C6H -114.6(9)
N3A Pd4 N2H C4H -12(8)
N1D Pd4 N2H C4H -176.1(8)
N1H Pd4 N2H C4H 6.6(8)
N3A Pd4 N2H C5H 107(7)
N1D Pd4 N2H C5H -57.2(11)
N1H Pd4 N2H C5H 125.5(11)
C4I C3I N1I C1I -157.5(12)
C4I C3I N1I C2I 83.1(13)
C4I C3I N1I Pd5 -33.0(14)
N3B Pd5 N1I C1I 177(100)
N2D Pd5 N1I C1I -48.8(7)
N2I Pd5 N1I C1I 129.9(8)
N3B Pd5 N1I C3I 55(8)
N2D Pd5 N1I C3I -171.2(8)
N2I Pd5 N1I C3I 7.5(8)
N3B Pd5 N1I C2I -63(7)
N2D Pd5 N1I C2I 71.4(7)
N2I Pd5 N1I C2I -110.0(7)
C3I C4I N2I C5I 80.5(14)
C3I C4I N2I C6I -160.6(12)
C3I C4I N2I Pd5 -39.0(14)
N3B Pd5 N2I C5I 78.1(7)
N2D Pd5 N2I C5I -32(11)
N1I Pd5 N2I C5I -103.4(7)
N3B Pd5 N2I C6I -44.6(9)
N2D Pd5 N2I C6I -155(10)
N1I Pd5 N2I C6I 133.9(9)
N3B Pd5 N2I C4I -162.4(9)
N2D Pd5 N2I C4I 87(11)
N1I Pd5 N2I C4I 16.1(9)
C4J C3J N1J C2J -145.8(12)
C4J C3J N1J C1J 93.2(12)
C4J C3J N1J Pd2 -26.7(13)
N2A Pd2 N1J C3J -173.8(7)
N1E Pd2 N1J C3J -85(5)
N2J Pd2 N1J C3J 6.7(7)
N2A Pd2 N1J C2J -57.5(9)
N1E Pd2 N1J C2J 31(5)
N2J Pd2 N1J C2J 123.0(9)
N2A Pd2 N1J C1J 65.8(5)
N1E Pd2 N1J C1J 154(5)
N2J Pd2 N1J C1J -113.7(5)
C3J C4J N2J C6J 88.5(13)
C3J C4J N2J C5J -150.7(11)
C3J C4J N2J Pd2 -31.4(14)
N2A Pd2 N2J C6J -167(100)
N1E Pd2 N2J C6J 67.2(6)
N1J Pd2 N2J C6J -110.4(6)
N2A Pd2 N2J C4J -46(22)
N1E Pd2 N2J C4J -171.2(7)
N1J Pd2 N2J C4J 11.2(7)
N2A Pd2 N2J C5J 72(22)
N1E Pd2 N2J C5J -53.4(6)
N1J Pd2 N2J C5J 129.0(6)
C4K C3K N1K C2K -163.1(5)
C4K C3K N1K C1K 76.9(6)
C4K C3K N1K Pd6 -39.1(6)
N2E Pd6 N1K C2K 173(100)
N2B Pd6 N1K C2K -48.7(4)
N2K Pd6 N1K C2K 133.2(4)
N2E Pd6 N1K C1K -66(45)
N2B Pd6 N1K C1K 72.1(4)
N2K Pd6 N1K C1K -106.0(4)
N2E Pd6 N1K C3K 52(45)
N2B Pd6 N1K C3K -169.7(4)
N2K Pd6 N1K C3K 12.2(4)
C3K C4K N2K C6K 77.9(6)
C3K C4K N2K C5K -162.8(5)
C3K C4K N2K Pd6 -42.2(5)
N2E Pd6 N2K C6K 76.7(4)
N2B Pd6 N2K C6K 176(29)
N1K Pd6 N2K C6K -103.5(4)
N2E Pd6 N2K C4K -163.7(4)
N2B Pd6 N2K C4K -64(6)
N1K Pd6 N2K C4K 16.1(4)
N2E Pd6 N2K C5K -45.5(5)
N2B Pd6 N2K C5K 54(6)
N1K Pd6 N2K C5K 134.3(5)
C6T C1T C2T C3T -1.0(12)
C1T C2T C3T C4T -0.2(10)
C1T C2T C3T C10T 178.8(7)
C10T C3T C4T C5T -177.8(6)
C2T C3T C4T C5T 1.2(9)
C10T C3T C4T C15T -0.1(10)
C2T C3T C4T C15T 178.9(6)
C3T C4T C5T C6T -1.1(11)
C15T C4T C5T C6T -178.8(7)
C4T C5T C6T C1T -0.1(12)
C2T C1T C6T C5T 1.1(13)
C12T C7T C8T C9T -3.1(13)
C7T C8T C9T C16T -179.0(7)
C7T C8T C9T C10T 1.7(11)
C4T C3T C10T C11T -178.9(7)
C2T C3T C10T C11T 2.2(11)
C4T C3T C10T C9T 0.6(10)
C2T C3T C10T C9T -178.3(6)
C8T C9T C10T C11T -1.0(9)
C16T C9T C10T C11T 179.6(6)
C8T C9T C10T C3T 179.5(6)
C16T C9T C10T C3T 0.0(9)
C3T C10T C11T C12T -178.3(8)
C9T C10T C11T C12T 2.2(12)
C10T C11T C12T C7T -3.7(15)
C8T C7T C12T C11T 3.9(13)
C18T C13T C14T C15T -0.8(12)
C13T C14T C15T C16T -1.4(11)
C13T C14T C15T C4T 179.5(7)
C3T C4T C15T C14T 177.9(6)
C5T C4T C15T C14T -4.5(10)
C3T C4T C15T C16T -1.2(9)
C5T C4T C15T C16T 176.5(6)
C14T C15T C16T C17T 2.3(10)
C4T C15T C16T C17T -178.7(6)
C14T C15T C16T C9T -177.2(6)
C4T C15T C16T C9T 1.9(9)
C8T C9T C16T C17T -0.2(11)
C10T C9T C16T C17T 179.2(6)
C8T C9T C16T C15T 179.3(7)
C10T C9T C16T C15T -1.3(9)
C15T C16T C17T C18T -0.8(12)
C9T C16T C17T C18T 178.7(8)
C16T C17T C18T C13T -1.6(14)
C14T C13T C18T C17T 2.4(14)
O1Z C2Z C4Z C6Z -9.0(14)
N1Z C2Z C4Z C6Z 173.2(8)
O1Z C2Z C4Z C7Z 178.4(8)
N1Z C2Z C4Z C7Z 0.5(12)
O2Z C3Z C5Z C8Z 3.4(12)
N1Z C3Z C5Z C8Z -174.2(7)
O2Z C3Z C5Z C7Z 178.0(7)
N1Z C3Z C5Z C7Z 0.4(11)
C2Z C4Z C6Z C9Z -174.5(8)
C7Z C4Z C6Z C9Z -1.5(12)
C8Z C5Z C7Z C10Z 1.5(10)
C3Z C5Z C7Z C10Z -173.5(7)
C8Z C5Z C7Z C4Z -179.8(6)
C3Z C5Z C7Z C4Z 5.2(10)
C6Z C4Z C7Z C10Z -0.2(10)
C2Z C4Z C7Z C10Z 173.0(7)
C6Z C4Z C7Z C5Z -178.9(7)
C2Z C4Z C7Z C5Z -5.7(10)
C3Z C5Z C8Z C11Z 175.9(7)
C7Z C5Z C8Z C11Z 1.2(11)
C4Z C6Z C9Z C12Z 1.4(12)
C5Z C7Z C10Z C12Z -179.6(6)
C4Z C7Z C10Z C12Z 1.7(10)
C5Z C7Z C10Z C13Z -2.6(10)
C4Z C7Z C10Z C13Z 178.7(6)
C5Z C8Z C11Z C13Z -2.6(11)
C13Z C10Z C12Z C9Z -178.9(7)
C7Z C10Z C12Z C9Z -1.9(11)
C13Z C10Z C12Z C14Z 3.7(10)
C7Z C10Z C12Z C14Z -179.3(6)
C6Z C9Z C12Z C10Z 0.4(11)
C6Z C9Z C12Z C14Z 177.8(7)
C12Z C10Z C13Z C15Z -4.4(11)
C7Z C10Z C13Z C15Z 178.7(6)
C12Z C10Z C13Z C11Z 178.0(6)
C7Z C10Z C13Z C11Z 1.1(10)
C8Z C11Z C13Z C10Z 1.4(10)
C8Z C11Z C13Z C15Z -176.5(6)
C10Z C12Z C14Z O3Z 179.9(8)
C9Z C12Z C14Z O3Z 2.2(11)
C10Z C12Z C14Z N2Z -1.5(10)
C9Z C12Z C14Z N2Z -179.1(7)
C10Z C13Z C15Z O4Z -179.0(8)
C11Z C13Z C15Z O4Z -1.3(11)
C10Z C13Z C15Z N2Z 2.3(10)
C11Z C13Z C15Z N2Z -180.0(6)
O2Z C3Z N1Z C2Z 176.1(8)
C5Z C3Z N1Z C2Z -6.3(12)
O2Z C3Z N1Z C1Z -2.0(12)
C5Z C3Z N1Z C1Z 175.6(7)
O1Z C2Z N1Z C3Z -172.1(9)
C4Z C2Z N1Z C3Z 5.8(13)
O1Z C2Z N1Z C1Z 5.8(14)
C4Z C2Z N1Z C1Z -176.4(8)
O3Z C14Z N2Z C16Z -3.0(14)
C12Z C14Z N2Z C16Z 178.4(7)
O3Z C14Z N2Z C15Z 178.2(9)
C12Z C14Z N2Z C15Z -0.4(12)
O4Z C15Z N2Z C14Z -178.7(9)
C13Z C15Z N2Z C14Z 0.1(11)
O4Z C15Z N2Z C16Z 2.6(12)
C13Z C15Z N2Z C16Z -178.7(7)
